data_4122134
loop_
_publ_author_name
'Ni, Wen-Xiu'
'Qiu, Yu-Min'
'Li, Mian'
'Zheng, Ji'
'Sun, Raymond Wai-Yin'
'Zhan, Shun-Ze'
'Ng, Seik Weng'
'Li, Dan'

_publ_section_title
;
 Metallophilicity-driven dynamic aggregation of a phosphorescent
 gold(i)-silver(i) cluster prepared by solution-based and mechanochemical
 approaches.
;
_journal_issue 27
_journal_name_full 'Journal of the American Chemical Society'
_journal_page_first 9532
_journal_page_last 9535
_journal_paper_doi 10.1021/ja5025113
_journal_volume 136
_journal_year 2014
_chemical_formula_moiety 'C78 H54 Ag Au6 N12 S6, P F6, 4(C H2 Cl2)'
_chemical_formula_sum 'C82 H62 Ag Au6 Cl8 F6 N12 P S6'
_chemical_formula_weight 3126.03
_chemical_name_systematic
; 
 ? 
;
_space_group_IT_number 2
_symmetry_cell_setting triclinic
_symmetry_space_group_name_Hall '-P 1'
_symmetry_space_group_name_H-M 'P -1'
_atom_sites_solution_hydrogens geom
_atom_sites_solution_primary direct
_atom_sites_solution_secondary difmap
_audit_creation_method SHELXL-97
_cell_angle_alpha 65.660(3)
_cell_angle_beta 70.600(3)
_cell_angle_gamma 63.329(3)
_cell_formula_units_Z 2
_cell_length_a 16.1998(5)
_cell_length_b 17.4168(5)
_cell_length_c 19.4389(6)
_cell_measurement_reflns_used 21785
_cell_measurement_temperature 100(2)
_cell_measurement_theta_max 27.4240
_cell_measurement_theta_min 2.8520
_cell_volume 4391.9(3)
_computing_cell_refinement
;
CrysAlisPro, Agilent Technologies,
Version 1.171.36.28 (release 01-02-2013 CrysAlis171 .NET)
(compiled Feb  1 2013,16:14:44)
;
_computing_data_collection
;
CrysAlisPro, Agilent Technologies,
Version 1.171.36.28 (release 01-02-2013 CrysAlis171 .NET)
(compiled Feb  1 2013,16:14:44)
;
_computing_data_reduction
;
CrysAlisPro, Agilent Technologies,
Version 1.171.36.28 (release 01-02-2013 CrysAlis171 .NET)
(compiled Feb  1 2013,16:14:44)
;
_computing_structure_refinement 'SHELXL-97 (Sheldrick, 1997)'
_computing_structure_solution 'SHELXS-97 (Sheldrick, 1990)'
_diffrn_ambient_temperature 100(2)
_diffrn_detector_area_resol_mean 10.4098
_diffrn_measured_fraction_theta_full 0.978
_diffrn_measured_fraction_theta_max 0.978
_diffrn_measurement_device_type 'Xcalibur, Atlas, Gemini'
_diffrn_measurement_method '\w scans'
_diffrn_radiation_monochromator graphite
_diffrn_radiation_source 'Enhance (Mo) X-ray Source'
_diffrn_radiation_type MoK\a
_diffrn_radiation_wavelength 0.71073
_diffrn_reflns_av_R_equivalents 0.0586
_diffrn_reflns_av_sigmaI/netI 0.0675
_diffrn_reflns_limit_h_max 21
_diffrn_reflns_limit_h_min -21
_diffrn_reflns_limit_k_max 22
_diffrn_reflns_limit_k_min -22
_diffrn_reflns_limit_l_max 25
_diffrn_reflns_limit_l_min -24
_diffrn_reflns_number 72717
_diffrn_reflns_theta_full 27.56
_diffrn_reflns_theta_max 27.56
_diffrn_reflns_theta_min 2.86
_exptl_absorpt_coefficient_mu 10.670
_exptl_absorpt_correction_T_max 0.4468
_exptl_absorpt_correction_T_min 0.2128
_exptl_absorpt_correction_type multi-scan
_exptl_absorpt_process_details
;
CrysAlisPro, Agilent Technologies,
Version 1.171.36.28 (release 01-02-2013 CrysAlis171 .NET)
(compiled Feb  1 2013,16:14:44)
Empirical absorption correction using spherical harmonics,
 implemented in SCALE3 ABSPACK scaling algorithm.
;
_exptl_crystal_colour yellow
_exptl_crystal_density_diffrn 2.364
_exptl_crystal_density_method 'not measured'
_exptl_crystal_description stick
_exptl_crystal_F_000 2920
_exptl_crystal_size_max 0.21
_exptl_crystal_size_mid 0.10
_exptl_crystal_size_min 0.09
_refine_diff_density_max 3.298
_refine_diff_density_min -1.980
_refine_diff_density_rms 0.257
_refine_ls_extinction_method none
_refine_ls_goodness_of_fit_ref 1.032
_refine_ls_hydrogen_treatment mixed
_refine_ls_matrix_type full
_refine_ls_number_parameters 889
_refine_ls_number_reflns 19827
_refine_ls_number_restraints 246
_refine_ls_restrained_S_all 1.047
_refine_ls_R_factor_all 0.0869
_refine_ls_R_factor_gt 0.0550
_refine_ls_shift/su_max 0.005
_refine_ls_shift/su_mean 0.000
_refine_ls_structure_factor_coef Fsqd
_refine_ls_weighting_details 'calc w=1/[\s^2^(Fo^2^)+(0.0527P)^2^+58.7928P] where P=(Fo^2^+2Fc^2^)/3'
_refine_ls_weighting_scheme calc
_refine_ls_wR_factor_gt 0.1235
_refine_ls_wR_factor_ref 0.1420
_reflns_number_gt 14341
_reflns_number_total 19827
_reflns_threshold_expression >2sigma(I)
_cod_data_source_file ja5025113_si_003.cif
_cod_data_source_block Au6Ag1
_cod_depositor_comments
;
The following automatic conversions were performed:

'_symmetry_cell_setting' value 'Triclinic' changed to 'triclinic'
according to
/usr/data/users/saulius/crontab/automatic-downloads/rss-feeds/ACS/lib/dictionaries/cif_core.dic
dictionary named 'cif_core.dic' version 2.4.2 from 2011-04-26.

Automatic conversion script
Id: cif_fix_values 2281 2013-09-26 08:29:07Z andrius 

 Adding full bibliography for 4122132--4122134.cif.
;
_cod_original_cell_volume 4391.9(2)
_cod_original_sg_symbol_H-M P-1
_cod_database_code 4122134

loop_
_symmetry_equiv_pos_as_xyz
'x, y, z'
'-x, -y, -z'

loop_
_atom_site_label
_atom_site_type_symbol
_atom_site_fract_x
_atom_site_fract_y
_atom_site_fract_z
_atom_site_U_iso_or_equiv
_atom_site_adp_type
_atom_site_occupancy
_atom_site_symmetry_multiplicity
_atom_site_calc_flag
_atom_site_refinement_flags
_atom_site_disorder_assembly
_atom_site_disorder_group
Au1 Au 0.37844(3) 0.48029(3) 0.52309(2) 0.02910(11) Uani 1 1 d . . .
Au3 Au 0.36446(3) 0.35312(3) 0.71063(2) 0.03250(11) Uani 1 1 d . . .
Au2 Au 0.28859(3) 0.58239(3) 0.66135(2) 0.03072(11) Uani 1 1 d . . .
Au4 Au 0.10993(3) 0.51338(3) 0.53021(2) 0.03456(12) Uani 1 1 d . . .
Au6 Au 0.11566(3) 0.36019(3) 0.70693(2) 0.03164(11) Uani 1 1 d . . .
Au5 Au 0.03676(3) 0.58254(3) 0.68926(3) 0.03571(12) Uani 1 1 d . . .
Ag1 Ag 0.21647(5) 0.47807(6) 0.63466(5) 0.0325(2) Uani 1 1 d . . .
Cl1 Cl 0.5004(4) 0.4647(5) 0.9226(4) 0.122(2) Uani 1 1 d D . .
Cl2 Cl 0.6855(4) 0.4741(4) 0.8895(3) 0.1023(17) Uani 1 1 d D . .
Cl3 Cl 0.6641(4) 0.7088(4) 0.8778(4) 0.1149(19) Uani 1 1 d D . .
Cl4 Cl 0.5167(8) 0.7873(8) 0.7904(7) 0.237(6) Uani 1 1 d D . .
Cl5 Cl 0.4573(4) 0.9383(6) 0.6029(5) 0.159(3) Uani 1 1 d D . .
Cl6 Cl 0.6561(4) 0.9112(5) 0.5763(4) 0.120(2) Uani 1 1 d D . .
Cl7 Cl 0.1331(4) 0.9165(4) 0.2697(4) 0.115(2) Uani 1 1 d D . .
Cl8 Cl 0.0066(5) 1.0413(4) 0.1608(3) 0.118(2) Uani 1 1 d D . .
S1 S 0.4684(2) 0.5513(2) 0.34914(17) 0.0394(7) Uani 1 1 d D . .
S6 S 0.1067(2) 0.4950(3) 0.3730(2) 0.0551(8) Uani 1 1 d D . .
P1 P 0.3227(3) 0.8576(3) 0.0177(2) 0.0529(9) Uani 1 1 d . . .
N1 N 0.3415(6) 0.6147(6) 0.4949(5) 0.0270(19) Uani 1 1 d . . .
N2 N 0.2938(6) 0.6559(6) 0.5501(5) 0.030(2) Uani 1 1 d . . .
N3 N 0.2897(7) 0.5046(7) 0.7711(5) 0.036(2) Uani 1 1 d . A .
N4 N 0.3050(7) 0.4160(7) 0.7901(5) 0.034(2) Uani 1 1 d . A .
N5 N 0.4289(6) 0.2942(6) 0.6278(5) 0.030(2) Uani 1 1 d . B .
N6 N 0.4157(6) 0.3473(6) 0.5542(5) 0.034(2) Uani 1 1 d . B .
N7 N 0.0677(6) 0.6420(7) 0.5215(6) 0.037(2) Uani 1 1 d . C .
N8 N 0.0245(7) 0.6733(7) 0.5833(6) 0.041(2) Uani 1 1 d . C .
N9 N 0.0430(6) 0.4886(7) 0.7936(5) 0.035(2) Uani 1 1 d . D .
N10 N 0.0554(6) 0.4032(7) 0.7992(5) 0.035(2) Uani 1 1 d . D .
N11 N 0.1708(6) 0.3206(7) 0.6128(5) 0.036(2) Uani 1 1 d . . .
N12 N 0.1511(6) 0.3816(6) 0.5426(5) 0.031(2) Uani 1 1 d . . .
F1 F 0.3410(8) 0.8884(7) 0.0766(5) 0.082(3) Uani 1 1 d . . .
F2 F 0.2327(7) 0.9461(7) 0.0018(6) 0.092(3) Uani 1 1 d . . .
F3 F 0.3065(8) 0.8244(7) -0.0390(5) 0.088(3) Uani 1 1 d . . .
F4 F 0.4146(6) 0.7671(6) 0.0328(5) 0.069(2) Uani 1 1 d . . .
F5 F 0.2610(6) 0.8065(6) 0.0871(5) 0.071(2) Uani 1 1 d . . .
F6 F 0.3847(6) 0.9088(6) -0.0508(5) 0.069(2) Uani 1 1 d . . .
C1 C 0.4827(5) 0.5865(6) 0.2499(5) 0.047(3) Uani 1 1 d D . .
H1 H 0.5215 0.5477 0.2196 0.057 Uiso 1 1 calc R . .
C2 C 0.4323(6) 0.6764(7) 0.2200(4) 0.052(4) Uani 1 1 d D . .
H2 H 0.4313 0.7077 0.1669 0.063 Uiso 1 1 calc R . .
C3 C 0.3801(6) 0.7172(5) 0.2813(5) 0.049(3) Uani 1 1 d D . .
H3 H 0.3410 0.7793 0.2715 0.059 Uiso 1 1 calc R . .
C4 C 0.3919(5) 0.6582(5) 0.3560(5) 0.037(3) Uani 1 1 d D . .
C5 C 0.3499(7) 0.6787(8) 0.4265(6) 0.031(2) Uani 1 1 d D . .
C6 C 0.3069(7) 0.7608(8) 0.4378(7) 0.032(2) Uani 1 1 d . . .
H6 H 0.3021 0.8178 0.3997 0.038 Uiso 1 1 calc R . .
C7 C 0.2709(8) 0.7453(9) 0.5167(7) 0.040(3) Uani 1 1 d . . .
C8 C 0.2196(5) 0.8125(5) 0.5589(4) 0.035(3) Uani 1 1 d G . .
C9 C 0.2483(5) 0.8838(5) 0.5409(4) 0.043(3) Uani 1 1 d G . .
H9 H 0.3017 0.8888 0.5022 0.051 Uiso 1 1 calc R . .
C10 C 0.1988(6) 0.9478(5) 0.5794(5) 0.053(3) Uani 1 1 d G . .
H10 H 0.2184 0.9965 0.5671 0.063 Uiso 1 1 calc R . .
C11 C 0.1207(6) 0.9404(5) 0.6359(5) 0.051(3) Uani 1 1 d G . .
H11 H 0.0868 0.9841 0.6623 0.062 Uiso 1 1 calc R . .
C12 C 0.0920(5) 0.8691(6) 0.6540(4) 0.052(3) Uani 1 1 d G . .
H12 H 0.0386 0.8641 0.6926 0.062 Uiso 1 1 calc R . .
C13 C 0.1415(6) 0.8051(5) 0.6154(5) 0.047(3) Uani 1 1 d G . .
H13 H 0.1219 0.7564 0.6277 0.056 Uiso 1 1 calc R . .
C18 C 0.2845(7) 0.5228(8) 0.8351(6) 0.038(3) Uani 1 1 d D . .
C19 C 0.2966(8) 0.4420(10) 0.8958(6) 0.045(3) Uani 1 1 d . . .
H19 H 0.2965 0.4339 0.9472 0.054 Uiso 1 1 calc R . .
C20 C 0.3086(8) 0.3761(8) 0.8676(7) 0.047(3) Uani 1 1 d D . .
C31 C 0.4755(8) 0.2079(8) 0.6296(6) 0.040(3) Uani 1 1 d D . .
C32 C 0.4941(8) 0.2021(9) 0.5555(8) 0.045(3) Uani 1 1 d . . .
H32 H 0.5257 0.1498 0.5393 0.054 Uiso 1 1 calc R . .
C33 C 0.4542(7) 0.2933(7) 0.5112(6) 0.034(3) Uani 1 1 d D . .
C44 C 0.0511(8) 0.7156(9) 0.4569(7) 0.056(4) Uani 1 1 d D . .
C45 C -0.0036(9) 0.7920(10) 0.4784(9) 0.056(4) Uani 1 1 d . . .
H45 H -0.0259 0.8522 0.4454 0.067 Uiso 1 1 calc R . .
C46 C -0.0202(8) 0.7631(9) 0.5602(8) 0.047(3) Uani 1 1 d D . .
C57 C -0.0028(8) 0.5020(10) 0.8628(8) 0.048(3) Uani 1 1 d D . .
C58 C -0.0195(8) 0.4236(9) 0.9121(7) 0.043(3) Uani 1 1 d . . .
H58 H -0.0505 0.4140 0.9641 0.051 Uiso 1 1 calc R . .
C59 C 0.0167(8) 0.3627(8) 0.8723(7) 0.036(3) Uani 1 1 d D . .
C66 C 0.1352(5) 0.4856(7) 0.2826(5) 0.0551(8) Uani 1 1 d D . .
H66 H 0.1163 0.5358 0.2388 0.066 Uiso 1 1 calc R . .
C67 C 0.1873(6) 0.3996(7) 0.2794(5) 0.0551(8) Uani 1 1 d D . .
H67 H 0.2091 0.3824 0.2342 0.066 Uiso 1 1 calc R . .
C68 C 0.2045(6) 0.3378(6) 0.3563(6) 0.0551(8) Uani 1 1 d D . .
H68 H 0.2396 0.2748 0.3661 0.066 Uiso 1 1 calc R . .
C69 C 0.1647(5) 0.3794(6) 0.4148(5) 0.0551(8) Uani 1 1 d D . .
C70 C 0.1707(7) 0.3366(9) 0.4944(7) 0.037(3) Uani 1 1 d D . .
C71 C 0.2059(9) 0.2454(10) 0.5307(8) 0.052(3) Uani 1 1 d . . .
H71 H 0.2267 0.1980 0.5095 0.062 Uiso 1 1 calc R . .
C72 C 0.2044(9) 0.2372(9) 0.6075(7) 0.043(3) Uani 1 1 d . . .
C73 C 0.2349(7) 0.1552(5) 0.6706(5) 0.0595(16) Uani 1 1 d G . .
C74 C 0.2165(7) 0.0815(6) 0.6773(5) 0.0595(16) Uani 1 1 d G . .
H74 H 0.1838 0.0865 0.6422 0.071 Uiso 1 1 calc R . .
C75 C 0.2459(7) 0.0005(5) 0.7354(6) 0.0595(16) Uani 1 1 d G . .
H75 H 0.2333 -0.0498 0.7399 0.071 Uiso 1 1 calc R . .
C76 C 0.2936(7) -0.0068(5) 0.7867(5) 0.0595(16) Uani 1 1 d G . .
H76 H 0.3137 -0.0622 0.8264 0.071 Uiso 1 1 calc R . .
C77 C 0.3120(7) 0.0669(6) 0.7801(5) 0.0595(16) Uani 1 1 d G . .
H77 H 0.3447 0.0618 0.8152 0.071 Uiso 1 1 calc R . .
C78 C 0.2826(7) 0.1479(5) 0.7220(6) 0.0595(16) Uani 1 1 d G . .
H78 H 0.2952 0.1982 0.7174 0.071 Uiso 1 1 calc R . .
C79 C 0.6192(8) 0.4041(9) 0.9308(13) 0.115(8) Uani 1 1 d DU . .
H79A H 0.6457 0.3570 0.9053 0.138 Uiso 1 1 calc R . .
H79B H 0.6239 0.3734 0.9858 0.138 Uiso 1 1 calc R . .
C80 C 0.5513(10) 0.7164(16) 0.8800(9) 0.123(8) Uani 1 1 d DU . .
H80A H 0.5059 0.7413 0.9212 0.147 Uiso 1 1 calc R . .
H80B H 0.5518 0.6554 0.8910 0.147 Uiso 1 1 calc R . .
C81 C 0.5734(7) 0.8703(11) 0.5783(13) 0.103(7) Uani 1 1 d DU . .
H81A H 0.5824 0.8656 0.5271 0.124 Uiso 1 1 calc R . .
H81B H 0.5854 0.8088 0.6157 0.124 Uiso 1 1 calc R . .
C82 C 0.1170(10) 0.9560(13) 0.1739(7) 0.109(7) Uani 1 1 d DU . .
H82A H 0.1666 0.9798 0.1394 0.131 Uiso 1 1 calc R . .
H82B H 0.1233 0.9049 0.1598 0.131 Uiso 1 1 calc R . .
S2 S 0.2710(8) 0.6280(6) 0.9118(5) 0.086(3) Uani 0.50 1 d PDU A 1
S3 S 0.4853(7) 0.1556(5) 0.7867(5) 0.069(2) Uani 0.50 1 d PDU B 1
S4 S 0.0271(6) 0.7554(7) 0.3034(5) 0.061(2) Uani 0.50 1 d PDU C 1
S5 S -0.1157(9) 0.6298(10) 0.9385(7) 0.101(3) Uani 0.50 1 d PDU D 1
C14 C 0.2536(14) 0.7407(9) 0.8701(9) 0.086(3) Uani 0.50 1 d PD A 1
H14 H 0.2489 0.7774 0.8973 0.104 Uiso 0.50 1 calc PR A 1
C15 C 0.247(2) 0.7737(9) 0.7932(9) 0.086(3) Uani 0.50 1 d PD A 1
H15 H 0.2373 0.8342 0.7607 0.104 Uiso 0.50 1 calc PR A 1
C16 C 0.258(2) 0.6953(12) 0.7703(7) 0.086(3) Uani 0.50 1 d PD A 1
H16 H 0.2556 0.7022 0.7198 0.104 Uiso 0.50 1 calc PR A 1
C17 C 0.2711(9) 0.6130(8) 0.8288(8) 0.086(3) Uani 0.50 1 d PD A 1
C21 C 0.3255(9) 0.2808(6) 0.9043(8) 0.0226(18) Uani 0.50 1 d PGDU A 1
C22 C 0.3947(9) 0.2311(7) 0.9495(7) 0.0226(18) Uani 0.50 1 d PG A 1
H22 H 0.4314 0.2591 0.9525 0.027 Uiso 0.50 1 calc PR A 1
C23 C 0.4102(8) 0.1403(7) 0.9902(7) 0.0226(18) Uani 0.50 1 d PG A 1
H23 H 0.4575 0.1064 1.0211 0.027 Uiso 0.50 1 calc PR A 1
C24 C 0.3566(9) 0.0993(6) 0.9858(7) 0.0226(18) Uani 0.50 1 d PG A 1
H24 H 0.3672 0.0373 1.0136 0.027 Uiso 0.50 1 calc PR A 1
C25 C 0.2874(9) 0.1490(8) 0.9406(8) 0.0226(18) Uani 0.50 1 d PG A 1
H25 H 0.2507 0.1210 0.9376 0.027 Uiso 0.50 1 calc PR A 1
C26 C 0.2719(9) 0.2397(8) 0.8999(8) 0.0226(18) Uani 0.50 1 d PG A 1
H26 H 0.2246 0.2737 0.8690 0.027 Uiso 0.50 1 calc PR A 1
C27 C 0.5398(12) 0.0421(9) 0.8346(8) 0.069(2) Uani 0.50 1 d PD B 1
H27 H 0.5455 0.0200 0.8870 0.082 Uiso 0.50 1 calc PR B 1
C28 C 0.5738(17) -0.0124(7) 0.7891(11) 0.069(2) Uani 0.50 1 d PD B 1
H28 H 0.6056 -0.0761 0.8055 0.082 Uiso 0.50 1 calc PR B 1
C29 C 0.5538(14) 0.0422(10) 0.7117(9) 0.069(2) Uani 0.50 1 d PD B 1
H29 H 0.5721 0.0162 0.6721 0.082 Uiso 0.50 1 calc PR B 1
C30 C 0.5053(8) 0.1362(9) 0.6998(6) 0.069(2) Uani 0.50 1 d PD B 1
C34 C 0.4503(12) 0.3268(13) 0.4290(5) 0.037(2) Uani 0.50 1 d PGDU B 1
C35 C 0.5299(10) 0.2880(11) 0.3809(8) 0.037(2) Uani 0.50 1 d PG B 1
H35 H 0.5843 0.2432 0.4013 0.045 Uiso 0.50 1 calc PR B 1
C36 C 0.5299(9) 0.3149(11) 0.3029(7) 0.037(2) Uani 0.50 1 d PG B 1
H36 H 0.5843 0.2884 0.2700 0.045 Uiso 0.50 1 calc PR B 1
C37 C 0.4503(10) 0.3804(11) 0.2730(5) 0.037(2) Uani 0.50 1 d PG B 1
H37 H 0.4504 0.3988 0.2197 0.045 Uiso 0.50 1 calc PR B 1
C38 C 0.3707(9) 0.4192(12) 0.3212(7) 0.037(2) Uani 0.50 1 d PG B 1
H38 H 0.3163 0.4640 0.3008 0.045 Uiso 0.50 1 calc PR B 1
C39 C 0.3707(10) 0.3924(13) 0.3992(6) 0.037(2) Uani 0.50 1 d PG B 1
H39 H 0.3163 0.4189 0.4321 0.045 Uiso 0.50 1 calc PR B 1
C40 C 0.1247(10) 0.7126(14) 0.2388(8) 0.061(2) Uani 0.50 1 d PD C 1
H40 H 0.1235 0.7221 0.1874 0.073 Uiso 0.50 1 calc PR C 1
C41 C 0.2036(9) 0.663(2) 0.2715(11) 0.061(2) Uani 0.50 1 d PD C 1
H41 H 0.2641 0.6343 0.2459 0.073 Uiso 0.50 1 calc PR C 1
C42 C 0.1819(10) 0.6615(17) 0.3513(10) 0.061(2) Uani 0.50 1 d PD C 1
H42 H 0.2289 0.6301 0.3823 0.073 Uiso 0.50 1 calc PR C 1
C43 C 0.0878(10) 0.7085(9) 0.3804(6) 0.061(2) Uani 0.50 1 d PD C 1
C47 C -0.0713(14) 0.8237(13) 0.6045(12) 0.068(4) Uani 0.50 1 d PGDU C 1
C48 C -0.0842(14) 0.9151(14) 0.5748(9) 0.068(4) Uani 0.50 1 d PG C 1
H48 H -0.0547 0.9388 0.5240 0.082 Uiso 0.50 1 calc PR C 1
C49 C -0.1404(15) 0.9718(10) 0.6195(12) 0.068(4) Uani 0.50 1 d PG C 1
H49 H -0.1493 1.0342 0.5992 0.082 Uiso 0.50 1 calc PR C 1
C50 C -0.1837(13) 0.9371(13) 0.6938(11) 0.068(4) Uani 0.50 1 d PG C 1
H50 H -0.2221 0.9759 0.7243 0.082 Uiso 0.50 1 calc PR C 1
C51 C -0.1707(15) 0.8458(14) 0.7235(9) 0.068(4) Uani 0.50 1 d PG C 1
H51 H -0.2003 0.8221 0.7743 0.082 Uiso 0.50 1 calc PR C 1
C52 C -0.1145(16) 0.7891(10) 0.6789(13) 0.068(4) Uani 0.50 1 d PG C 1
H52 H -0.1057 0.7267 0.6992 0.082 Uiso 0.50 1 calc PR C 1
C53 C -0.0893(18) 0.7229(13) 0.9224(15) 0.101(3) Uani 0.50 1 d PD D 1
H53 H -0.1265 0.7677 0.9474 0.121 Uiso 0.50 1 calc PR D 1
C54 C -0.008(2) 0.724(2) 0.869(2) 0.101(3) Uani 0.50 1 d PD D 1
H54 H 0.0176 0.7696 0.8530 0.121 Uiso 0.50 1 calc PR D 1
C55 C 0.0317(15) 0.646(2) 0.8421(16) 0.101(3) Uani 0.50 1 d PD D 1
H55 H 0.0880 0.6359 0.8052 0.121 Uiso 0.50 1 calc PR D 1
C56 C -0.0173(13) 0.5858(16) 0.8734(10) 0.101(3) Uani 0.50 1 d PD D 1
C60 C 0.0195(15) 0.2715(13) 0.8945(14) 0.054(3) Uani 0.50 1 d PGU D 1
C61 C -0.0598(13) 0.2601(13) 0.9475(13) 0.054(3) Uani 0.50 1 d PG D 1
H61 H -0.1050 0.3080 0.9669 0.065 Uiso 0.50 1 calc PR D 1
C62 C -0.0729(11) 0.1786(15) 0.9721(11) 0.054(3) Uani 0.50 1 d PG D 1
H62 H -0.1271 0.1708 1.0083 0.065 Uiso 0.50 1 calc PR D 1
C63 C -0.0067(13) 0.1085(12) 0.9437(12) 0.054(3) Uani 0.50 1 d PG D 1
H63 H -0.0156 0.0528 0.9605 0.065 Uiso 0.50 1 calc PR D 1
C64 C 0.0726(13) 0.1199(14) 0.8907(14) 0.054(3) Uani 0.50 1 d PG D 1
H64 H 0.1178 0.0720 0.8713 0.065 Uiso 0.50 1 calc PR D 1
C65 C 0.0857(14) 0.2014(16) 0.8661(14) 0.054(3) Uani 0.50 1 d PG D 1
H65 H 0.1399 0.2092 0.8298 0.065 Uiso 0.50 1 calc PR D 1
S2' S 0.2678(13) 0.2291(12) 0.8901(9) 0.141(6) Uani 0.50 1 d PD A 2
S3' S 0.5524(7) 0.2987(7) 0.3576(5) 0.074(2) Uani 0.50 1 d PD B 2
S4' S -0.1073(6) 0.7665(5) 0.7156(5) 0.0612(19) Uani 0.50 1 d PD C 2
S5' S -0.0806(5) 0.2487(6) 0.9542(5) 0.0542(19) Uani 0.50 1 d PD D 2
C14' C 0.3185(19) 0.1239(11) 0.9525(14) 0.141(6) Uani 0.50 1 d PD A 2
H14' H 0.3054 0.0724 0.9611 0.169 Uiso 0.50 1 calc PR A 2
C15' C 0.380(2) 0.1218(14) 0.9890(18) 0.141(6) Uani 0.50 1 d PD A 2
H15' H 0.4151 0.0704 1.0252 0.169 Uiso 0.50 1 calc PR A 2
C16' C 0.383(2) 0.2159(18) 0.9610(17) 0.141(6) Uani 0.50 1 d PD A 2
H16' H 0.4214 0.2296 0.9788 0.169 Uiso 0.50 1 calc PR A 2
C17' C 0.3263(14) 0.2811(8) 0.9076(10) 0.141(6) Uani 0.50 1 d PD A 2
C21' C 0.2742(15) 0.6098(10) 0.8351(13) 0.067(4) Uani 0.50 1 d PGDU A 2
C22' C 0.2315(15) 0.6942(13) 0.7854(11) 0.067(4) Uani 0.50 1 d PG A 2
H22' H 0.2098 0.6985 0.7437 0.080 Uiso 0.50 1 calc PR A 2
C23' C 0.2205(15) 0.7722(9) 0.7968(12) 0.067(4) Uani 0.50 1 d PG A 2
H23' H 0.1913 0.8299 0.7628 0.080 Uiso 0.50 1 calc PR A 2
C24' C 0.2523(15) 0.7659(11) 0.8578(13) 0.067(4) Uani 0.50 1 d PG A 2
H24' H 0.2448 0.8193 0.8655 0.080 Uiso 0.50 1 calc PR A 2
C25' C 0.2950(14) 0.6816(15) 0.9075(11) 0.067(4) Uani 0.50 1 d PG A 2
H25' H 0.3167 0.6773 0.9492 0.080 Uiso 0.50 1 calc PR A 2
C26' C 0.3060(14) 0.6035(10) 0.8962(12) 0.067(4) Uani 0.50 1 d PG A 2
H26' H 0.3352 0.5459 0.9301 0.080 Uiso 0.50 1 calc PR A 2
C27' C 0.4917(12) 0.3657(13) 0.2815(7) 0.074(2) Uani 0.50 1 d PD B 2
H27' H 0.5199 0.3707 0.2293 0.089 Uiso 0.50 1 calc PR B 2
C28' C 0.3984(12) 0.4107(18) 0.3057(10) 0.074(2) Uani 0.50 1 d PD B 2
H28' H 0.3538 0.4505 0.2728 0.089 Uiso 0.50 1 calc PR B 2
C29' C 0.3776(10) 0.3886(17) 0.3893(10) 0.074(2) Uani 0.50 1 d PD B 2
H29' H 0.3163 0.4138 0.4160 0.089 Uiso 0.50 1 calc PR B 2
C30' C 0.4536(11) 0.3278(10) 0.4283(5) 0.074(2) Uani 0.50 1 d PD B 2
C34' C 0.5126(13) 0.1261(9) 0.6925(8) 0.051(3) Uani 0.50 1 d PGDU B 2
C35' C 0.5419(13) 0.0390(11) 0.6900(7) 0.051(3) Uani 0.50 1 d PG B 2
H35' H 0.5384 0.0300 0.6462 0.061 Uiso 0.50 1 calc PR B 2
C36' C 0.5764(13) -0.0351(8) 0.7515(9) 0.051(3) Uani 0.50 1 d PG B 2
H36' H 0.5965 -0.0947 0.7498 0.061 Uiso 0.50 1 calc PR B 2
C37' C 0.5816(13) -0.0219(9) 0.8156(8) 0.051(3) Uani 0.50 1 d PG B 2
H37' H 0.6052 -0.0725 0.8576 0.061 Uiso 0.50 1 calc PR B 2
C38' C 0.5523(14) 0.0653(11) 0.8181(8) 0.051(3) Uani 0.50 1 d PG B 2
H38' H 0.5559 0.0742 0.8618 0.061 Uiso 0.50 1 calc PR B 2
C39' C 0.5178(14) 0.1393(8) 0.7565(10) 0.051(3) Uani 0.50 1 d PG B 2
H39' H 0.4978 0.1989 0.7582 0.061 Uiso 0.50 1 calc PR B 2
C40' C -0.1717(10) 0.8723(9) 0.7288(9) 0.0612(19) Uani 0.50 1 d PD C 2
H40' H -0.2031 0.8811 0.7774 0.073 Uiso 0.50 1 calc PR C 2
C41' C -0.1718(14) 0.9415(7) 0.6608(11) 0.0612(19) Uani 0.50 1 d PD C 2
H41' H -0.2029 1.0040 0.6560 0.073 Uiso 0.50 1 calc PR C 2
C42' C -0.1173(13) 0.9054(9) 0.5971(8) 0.0612(19) Uani 0.50 1 d PD C 2
H42' H -0.1100 0.9441 0.5458 0.073 Uiso 0.50 1 calc PR C 2
C43' C -0.0760(7) 0.8106(10) 0.6152(7) 0.0612(19) Uani 0.50 1 d PD C 2
C47' C 0.0894(14) 0.7051(16) 0.3823(8) 0.057(3) Uani 0.50 1 d PGDU C 2
C48' C 0.0310(10) 0.7524(14) 0.3281(11) 0.057(3) Uani 0.50 1 d PG C 2
H48' H -0.0329 0.7878 0.3419 0.068 Uiso 0.50 1 calc PR C 2
C49' C 0.0661(12) 0.7478(14) 0.2537(9) 0.057(3) Uani 0.50 1 d PG C 2
H49' H 0.0262 0.7800 0.2166 0.068 Uiso 0.50 1 calc PR C 2
C50' C 0.1595(13) 0.6959(16) 0.2335(7) 0.057(3) Uani 0.50 1 d PG C 2
H50' H 0.1835 0.6927 0.1826 0.068 Uiso 0.50 1 calc PR C 2
C51' C 0.2179(10) 0.6487(17) 0.2877(9) 0.057(3) Uani 0.50 1 d PG C 2
H51' H 0.2818 0.6132 0.2739 0.068 Uiso 0.50 1 calc PR C 2
C52' C 0.1829(13) 0.6533(17) 0.3621(8) 0.057(3) Uani 0.50 1 d PG C 2
H52' H 0.2228 0.6210 0.3992 0.068 Uiso 0.50 1 calc PR C 2
C53' C -0.0381(11) 0.1391(9) 0.9526(10) 0.0542(19) Uani 0.50 1 d PD D 2
H53' H -0.0710 0.0988 0.9806 0.065 Uiso 0.50 1 calc PR D 2
C54' C 0.0481(14) 0.1164(12) 0.9066(14) 0.0542(19) Uani 0.50 1 d PD D 2
H54' H 0.0826 0.0591 0.8986 0.065 Uiso 0.50 1 calc PR D 2
C55' C 0.0797(11) 0.1936(15) 0.8713(12) 0.0542(19) Uani 0.50 1 d PD D 2
H55' H 0.1381 0.1906 0.8374 0.065 Uiso 0.50 1 calc PR D 2
C56' C 0.0169(10) 0.2729(12) 0.8915(7) 0.0542(19) Uani 0.50 1 d PD D 2
C60' C -0.0278(12) 0.5863(10) 0.8762(11) 0.038(3) Uani 0.50 1 d PGU D 2
C61' C -0.1162(11) 0.6232(12) 0.9170(11) 0.038(3) Uani 0.50 1 d PG D 2
H61' H -0.1601 0.5939 0.9347 0.046 Uiso 0.50 1 calc PR D 2
C62' C -0.1404(9) 0.7030(12) 0.9318(10) 0.038(3) Uani 0.50 1 d PG D 2
H62' H -0.2008 0.7282 0.9596 0.046 Uiso 0.50 1 calc PR D 2
C63' C -0.0762(10) 0.7459(10) 0.9058(11) 0.038(3) Uani 0.50 1 d PG D 2
H63' H -0.0927 0.8004 0.9159 0.046 Uiso 0.50 1 calc PR D 2
C64' C 0.0122(10) 0.7090(12) 0.8650(13) 0.038(3) Uani 0.50 1 d PG D 2
H64' H 0.0561 0.7383 0.8472 0.046 Uiso 0.50 1 calc PR D 2
C65' C 0.0364(9) 0.6292(12) 0.8502(12) 0.038(3) Uani 0.50 1 d PG D 2
H65' H 0.0968 0.6040 0.8223 0.046 Uiso 0.50 1 calc PR D 2

loop_
_atom_site_aniso_label
_atom_site_aniso_U_11
_atom_site_aniso_U_22
_atom_site_aniso_U_33
_atom_site_aniso_U_23
_atom_site_aniso_U_13
_atom_site_aniso_U_12
Au1 0.0257(2) 0.0349(2) 0.0265(2) -0.00195(18) -0.00601(17) -0.01680(18)
Au3 0.0314(2) 0.0374(3) 0.0286(2) 0.00234(19) -0.01045(18) -0.02024(19)
Au2 0.0279(2) 0.0385(3) 0.0264(2) -0.00443(19) -0.00326(17) -0.01891(19)
Au4 0.0282(2) 0.0464(3) 0.0305(2) -0.0032(2) -0.00592(18) -0.0223(2)
Au6 0.0290(2) 0.0397(3) 0.0288(2) -0.00461(19) -0.00362(17) -0.02119(19)
Au5 0.0273(2) 0.0400(3) 0.0418(3) -0.0099(2) -0.00622(19) -0.01655(19)
Ag1 0.0252(4) 0.0406(5) 0.0327(4) -0.0031(4) -0.0061(3) -0.0196(4)
Cl1 0.110(4) 0.177(7) 0.101(4) -0.077(5) 0.004(3) -0.056(4)
Cl2 0.110(4) 0.110(4) 0.077(3) -0.001(3) -0.015(3) -0.058(3)
Cl3 0.111(4) 0.117(5) 0.109(4) -0.060(4) -0.002(3) -0.026(4)
Cl4 0.270(13) 0.253(13) 0.239(12) -0.141(11) -0.112(10) -0.034(10)
Cl5 0.090(4) 0.160(7) 0.181(8) -0.043(6) -0.006(5) -0.028(4)
Cl6 0.117(5) 0.135(5) 0.131(5) -0.074(5) 0.009(4) -0.057(4)
Cl7 0.094(4) 0.117(5) 0.151(6) -0.066(4) -0.024(4) -0.030(3)
Cl8 0.149(5) 0.089(4) 0.092(4) -0.030(3) -0.023(4) -0.020(4)
S1 0.0339(15) 0.0507(19) 0.0337(15) -0.0107(14) 0.0005(12) -0.0223(14)
S6 0.0420(17) 0.084(3) 0.0465(17) -0.0144(17) -0.0093(14) -0.0331(17)
P1 0.063(2) 0.053(2) 0.044(2) -0.0050(18) -0.0140(18) -0.0281(19)
N1 0.021(4) 0.026(5) 0.033(5) -0.005(4) -0.007(4) -0.011(4)
N2 0.038(5) 0.036(5) 0.018(4) -0.001(4) -0.005(4) -0.021(4)
N3 0.037(5) 0.042(6) 0.029(5) -0.001(4) -0.005(4) -0.024(5)
N4 0.043(5) 0.042(6) 0.017(4) 0.003(4) -0.009(4) -0.025(5)
N5 0.024(4) 0.031(5) 0.027(5) 0.002(4) -0.002(4) -0.016(4)
N6 0.032(5) 0.029(5) 0.036(5) -0.004(4) -0.008(4) -0.013(4)
N7 0.030(5) 0.038(6) 0.042(6) -0.003(5) -0.013(4) -0.015(4)
N8 0.034(5) 0.037(6) 0.053(7) -0.005(5) -0.014(5) -0.015(5)
N9 0.035(5) 0.039(6) 0.035(5) -0.011(5) -0.001(4) -0.019(4)
N10 0.034(5) 0.053(7) 0.023(5) -0.006(4) -0.001(4) -0.028(5)
N11 0.031(5) 0.046(6) 0.038(5) -0.006(5) -0.005(4) -0.027(5)
N12 0.032(5) 0.034(5) 0.029(5) 0.000(4) -0.009(4) -0.020(4)
F1 0.122(8) 0.093(7) 0.055(5) -0.028(5) -0.012(5) -0.057(7)
F2 0.079(7) 0.066(7) 0.090(7) 0.004(6) -0.022(6) -0.014(5)
F3 0.134(9) 0.105(8) 0.065(6) -0.017(6) -0.026(6) -0.080(7)
F4 0.071(6) 0.069(6) 0.051(5) -0.017(4) -0.003(4) -0.019(5)
F5 0.077(6) 0.062(6) 0.056(5) 0.003(4) 0.000(4) -0.039(5)
F6 0.082(6) 0.082(6) 0.046(5) -0.005(4) -0.003(4) -0.053(5)
C1 0.050(8) 0.069(10) 0.039(7) -0.028(7) 0.002(6) -0.033(7)
C2 0.044(7) 0.083(11) 0.027(6) -0.002(7) -0.007(6) -0.034(8)
C3 0.048(8) 0.069(10) 0.029(6) -0.008(6) -0.006(6) -0.028(7)
C4 0.021(5) 0.044(7) 0.037(6) -0.003(6) -0.009(5) -0.010(5)
C5 0.023(5) 0.045(7) 0.024(5) -0.008(5) 0.000(4) -0.017(5)
C6 0.032(6) 0.030(6) 0.036(6) -0.011(5) -0.012(5) -0.010(5)
C7 0.033(6) 0.046(8) 0.038(7) 0.006(6) -0.011(5) -0.028(6)
C8 0.041(6) 0.028(6) 0.039(6) -0.004(5) -0.013(5) -0.014(5)
C9 0.036(6) 0.040(7) 0.045(7) 0.002(6) -0.010(6) -0.019(6)
C10 0.050(8) 0.057(9) 0.058(9) -0.019(8) -0.008(7) -0.025(7)
C11 0.060(9) 0.046(8) 0.052(8) -0.019(7) -0.019(7) -0.012(7)
C12 0.044(7) 0.058(9) 0.050(8) -0.018(7) -0.002(6) -0.019(7)
C13 0.049(8) 0.054(9) 0.044(7) -0.016(7) -0.003(6) -0.027(7)
C18 0.028(6) 0.058(8) 0.026(6) -0.003(6) 0.004(5) -0.028(6)
C19 0.039(7) 0.083(10) 0.022(6) -0.007(6) -0.005(5) -0.039(7)
C20 0.041(7) 0.076(10) 0.033(6) -0.005(7) -0.007(6) -0.039(7)
C31 0.033(6) 0.043(8) 0.044(7) -0.005(6) -0.011(5) -0.020(6)
C32 0.034(6) 0.041(8) 0.064(9) -0.018(7) -0.008(6) -0.015(6)
C33 0.020(5) 0.025(6) 0.060(8) -0.008(6) -0.015(5) -0.009(4)
C44 0.036(7) 0.034(7) 0.085(11) 0.024(7) -0.036(7) -0.023(6)
C45 0.048(8) 0.042(8) 0.075(10) 0.011(7) -0.039(8) -0.022(7)
C46 0.039(7) 0.038(8) 0.065(9) -0.006(7) -0.020(7) -0.015(6)
C57 0.035(7) 0.074(10) 0.047(8) -0.016(7) -0.009(6) -0.031(7)
C58 0.033(6) 0.060(9) 0.034(6) -0.011(6) -0.004(5) -0.021(6)
C59 0.030(6) 0.042(7) 0.034(6) -0.003(6) -0.011(5) -0.015(5)
C66 0.0420(17) 0.084(3) 0.0465(17) -0.0144(17) -0.0093(14) -0.0331(17)
C67 0.0420(17) 0.084(3) 0.0465(17) -0.0144(17) -0.0093(14) -0.0331(17)
C68 0.0420(17) 0.084(3) 0.0465(17) -0.0144(17) -0.0093(14) -0.0331(17)
C69 0.0420(17) 0.084(3) 0.0465(17) -0.0144(17) -0.0093(14) -0.0331(17)
C70 0.038(6) 0.048(8) 0.035(6) -0.011(6) -0.009(5) -0.024(6)
C71 0.041(7) 0.057(9) 0.061(9) -0.020(8) -0.008(7) -0.020(7)
C72 0.046(7) 0.050(8) 0.043(7) -0.013(6) -0.004(6) -0.029(6)
C73 0.069(4) 0.056(4) 0.063(4) -0.017(3) -0.016(3) -0.029(3)
C74 0.069(4) 0.056(4) 0.063(4) -0.017(3) -0.016(3) -0.029(3)
C75 0.069(4) 0.056(4) 0.063(4) -0.017(3) -0.016(3) -0.029(3)
C76 0.069(4) 0.056(4) 0.063(4) -0.017(3) -0.016(3) -0.029(3)
C77 0.069(4) 0.056(4) 0.063(4) -0.017(3) -0.016(3) -0.029(3)
C78 0.069(4) 0.056(4) 0.063(4) -0.017(3) -0.016(3) -0.029(3)
C79 0.105(11) 0.119(11) 0.121(11) -0.028(8) -0.021(8) -0.049(8)
C80 0.108(11) 0.141(12) 0.115(11) -0.042(9) -0.020(8) -0.040(8)
C81 0.088(9) 0.116(11) 0.124(11) -0.039(8) -0.034(8) -0.039(8)
C82 0.111(11) 0.100(10) 0.102(10) -0.035(8) -0.001(8) -0.035(8)
S2 0.144(7) 0.063(4) 0.057(4) -0.042(4) -0.041(4) -0.004(4)
S3 0.086(5) 0.056(4) 0.054(4) -0.001(3) -0.033(4) -0.018(4)
S4 0.053(4) 0.079(5) 0.053(4) -0.004(4) -0.018(3) -0.035(4)
S5 0.095(6) 0.115(7) 0.094(6) -0.034(6) -0.014(5) -0.038(5)
C14 0.144(7) 0.063(4) 0.057(4) -0.042(4) -0.041(4) -0.004(4)
C15 0.144(7) 0.063(4) 0.057(4) -0.042(4) -0.041(4) -0.004(4)
C16 0.144(7) 0.063(4) 0.057(4) -0.042(4) -0.041(4) -0.004(4)
C17 0.144(7) 0.063(4) 0.057(4) -0.042(4) -0.041(4) -0.004(4)
C21 0.022(4) 0.027(4) 0.013(4) 0.010(3) -0.011(3) -0.013(3)
C22 0.022(4) 0.027(4) 0.013(4) 0.010(3) -0.011(3) -0.013(3)
C23 0.022(4) 0.027(4) 0.013(4) 0.010(3) -0.011(3) -0.013(3)
C24 0.022(4) 0.027(4) 0.013(4) 0.010(3) -0.011(3) -0.013(3)
C25 0.022(4) 0.027(4) 0.013(4) 0.010(3) -0.011(3) -0.013(3)
C26 0.022(4) 0.027(4) 0.013(4) 0.010(3) -0.011(3) -0.013(3)
C27 0.086(5) 0.056(4) 0.054(4) -0.001(3) -0.033(4) -0.018(4)
C28 0.086(5) 0.056(4) 0.054(4) -0.001(3) -0.033(4) -0.018(4)
C29 0.086(5) 0.056(4) 0.054(4) -0.001(3) -0.033(4) -0.018(4)
C30 0.086(5) 0.056(4) 0.054(4) -0.001(3) -0.033(4) -0.018(4)
C34 0.037(5) 0.046(6) 0.036(5) -0.011(4) -0.009(4) -0.022(4)
C35 0.037(5) 0.046(6) 0.036(5) -0.011(4) -0.009(4) -0.022(4)
C36 0.037(5) 0.046(6) 0.036(5) -0.011(4) -0.009(4) -0.022(4)
C37 0.037(5) 0.046(6) 0.036(5) -0.011(4) -0.009(4) -0.022(4)
C38 0.037(5) 0.046(6) 0.036(5) -0.011(4) -0.009(4) -0.022(4)
C39 0.037(5) 0.046(6) 0.036(5) -0.011(4) -0.009(4) -0.022(4)
C40 0.053(4) 0.079(5) 0.053(4) -0.004(4) -0.018(3) -0.035(4)
C41 0.053(4) 0.079(5) 0.053(4) -0.004(4) -0.018(3) -0.035(4)
C42 0.053(4) 0.079(5) 0.053(4) -0.004(4) -0.018(3) -0.035(4)
C43 0.053(4) 0.079(5) 0.053(4) -0.004(4) -0.018(3) -0.035(4)
C47 0.059(7) 0.070(7) 0.075(7) -0.021(6) -0.017(6) -0.021(6)
C48 0.059(7) 0.070(7) 0.075(7) -0.021(6) -0.017(6) -0.021(6)
C49 0.059(7) 0.070(7) 0.075(7) -0.021(6) -0.017(6) -0.021(6)
C50 0.059(7) 0.070(7) 0.075(7) -0.021(6) -0.017(6) -0.021(6)
C51 0.059(7) 0.070(7) 0.075(7) -0.021(6) -0.017(6) -0.021(6)
C52 0.059(7) 0.070(7) 0.075(7) -0.021(6) -0.017(6) -0.021(6)
C53 0.095(6) 0.115(7) 0.094(6) -0.034(6) -0.014(5) -0.038(5)
C54 0.095(6) 0.115(7) 0.094(6) -0.034(6) -0.014(5) -0.038(5)
C55 0.095(6) 0.115(7) 0.094(6) -0.034(6) -0.014(5) -0.038(5)
C56 0.095(6) 0.115(7) 0.094(6) -0.034(6) -0.014(5) -0.038(5)
C60 0.049(6) 0.050(6) 0.059(7) 0.001(5) -0.013(5) -0.029(5)
C61 0.049(6) 0.050(6) 0.059(7) 0.001(5) -0.013(5) -0.029(5)
C62 0.049(6) 0.050(6) 0.059(7) 0.001(5) -0.013(5) -0.029(5)
C63 0.049(6) 0.050(6) 0.059(7) 0.001(5) -0.013(5) -0.029(5)
C64 0.049(6) 0.050(6) 0.059(7) 0.001(5) -0.013(5) -0.029(5)
C65 0.049(6) 0.050(6) 0.059(7) 0.001(5) -0.013(5) -0.029(5)
S2' 0.174(14) 0.155(14) 0.100(9) -0.019(9) -0.006(9) -0.097(12)
S3' 0.078(6) 0.080(6) 0.065(5) -0.021(5) -0.020(4) -0.025(5)
S4' 0.053(4) 0.045(4) 0.076(5) -0.026(4) -0.007(4) -0.007(3)
S5' 0.042(4) 0.057(4) 0.047(4) 0.001(3) 0.000(3) -0.026(3)
C14' 0.174(14) 0.155(14) 0.100(9) -0.019(9) -0.006(9) -0.097(12)
C15' 0.174(14) 0.155(14) 0.100(9) -0.019(9) -0.006(9) -0.097(12)
C16' 0.174(14) 0.155(14) 0.100(9) -0.019(9) -0.006(9) -0.097(12)
C17' 0.174(14) 0.155(14) 0.100(9) -0.019(9) -0.006(9) -0.097(12)
C21' 0.053(6) 0.079(8) 0.060(7) -0.014(6) 0.005(5) -0.034(6)
C22' 0.053(6) 0.079(8) 0.060(7) -0.014(6) 0.005(5) -0.034(6)
C23' 0.053(6) 0.079(8) 0.060(7) -0.014(6) 0.005(5) -0.034(6)
C24' 0.053(6) 0.079(8) 0.060(7) -0.014(6) 0.005(5) -0.034(6)
C25' 0.053(6) 0.079(8) 0.060(7) -0.014(6) 0.005(5) -0.034(6)
C26' 0.053(6) 0.079(8) 0.060(7) -0.014(6) 0.005(5) -0.034(6)
C27' 0.078(6) 0.080(6) 0.065(5) -0.021(5) -0.020(4) -0.025(5)
C28' 0.078(6) 0.080(6) 0.065(5) -0.021(5) -0.020(4) -0.025(5)
C29' 0.078(6) 0.080(6) 0.065(5) -0.021(5) -0.020(4) -0.025(5)
C30' 0.078(6) 0.080(6) 0.065(5) -0.021(5) -0.020(4) -0.025(5)
C34' 0.050(6) 0.049(6) 0.046(6) -0.009(5) 0.002(5) -0.023(5)
C35' 0.050(6) 0.049(6) 0.046(6) -0.009(5) 0.002(5) -0.023(5)
C36' 0.050(6) 0.049(6) 0.046(6) -0.009(5) 0.002(5) -0.023(5)
C37' 0.050(6) 0.049(6) 0.046(6) -0.009(5) 0.002(5) -0.023(5)
C38' 0.050(6) 0.049(6) 0.046(6) -0.009(5) 0.002(5) -0.023(5)
C39' 0.050(6) 0.049(6) 0.046(6) -0.009(5) 0.002(5) -0.023(5)
C40' 0.053(4) 0.045(4) 0.076(5) -0.026(4) -0.007(4) -0.007(3)
C41' 0.053(4) 0.045(4) 0.076(5) -0.026(4) -0.007(4) -0.007(3)
C42' 0.053(4) 0.045(4) 0.076(5) -0.026(4) -0.007(4) -0.007(3)
C43' 0.053(4) 0.045(4) 0.076(5) -0.026(4) -0.007(4) -0.007(3)
C47' 0.058(6) 0.070(7) 0.050(6) 0.002(5) -0.018(5) -0.043(6)
C48' 0.058(6) 0.070(7) 0.050(6) 0.002(5) -0.018(5) -0.043(6)
C49' 0.058(6) 0.070(7) 0.050(6) 0.002(5) -0.018(5) -0.043(6)
C50' 0.058(6) 0.070(7) 0.050(6) 0.002(5) -0.018(5) -0.043(6)
C51' 0.058(6) 0.070(7) 0.050(6) 0.002(5) -0.018(5) -0.043(6)
C52' 0.058(6) 0.070(7) 0.050(6) 0.002(5) -0.018(5) -0.043(6)
C53' 0.042(4) 0.057(4) 0.047(4) 0.001(3) 0.000(3) -0.026(3)
C54' 0.042(4) 0.057(4) 0.047(4) 0.001(3) 0.000(3) -0.026(3)
C55' 0.042(4) 0.057(4) 0.047(4) 0.001(3) 0.000(3) -0.026(3)
C56' 0.042(4) 0.057(4) 0.047(4) 0.001(3) 0.000(3) -0.026(3)
C60' 0.037(5) 0.040(5) 0.047(5) -0.026(4) -0.005(4) -0.013(4)
C61' 0.037(5) 0.040(5) 0.047(5) -0.026(4) -0.005(4) -0.013(4)
C62' 0.037(5) 0.040(5) 0.047(5) -0.026(4) -0.005(4) -0.013(4)
C63' 0.037(5) 0.040(5) 0.047(5) -0.026(4) -0.005(4) -0.013(4)
C64' 0.037(5) 0.040(5) 0.047(5) -0.026(4) -0.005(4) -0.013(4)
C65' 0.037(5) 0.040(5) 0.047(5) -0.026(4) -0.005(4) -0.013(4)

loop_
_atom_type_symbol
_atom_type_description
_atom_type_scat_dispersion_real
_atom_type_scat_dispersion_imag
_atom_type_scat_source
C C 0.0033 0.0016 'International Tables Vol C Tables 4.2.6.8 and 6.1.1.4'
H H 0.0000 0.0000 'International Tables Vol C Tables 4.2.6.8 and 6.1.1.4'
N N 0.0061 0.0033 'International Tables Vol C Tables 4.2.6.8 and 6.1.1.4'
F F 0.0171 0.0103 'International Tables Vol C Tables 4.2.6.8 and 6.1.1.4'
P P 0.1023 0.0942 'International Tables Vol C Tables 4.2.6.8 and 6.1.1.4'
S S 0.1246 0.1234 'International Tables Vol C Tables 4.2.6.8 and 6.1.1.4'
Cl Cl 0.1484 0.1585 'International Tables Vol C Tables 4.2.6.8 and 6.1.1.4'
Ag Ag -0.8971 1.1015 'International Tables Vol C Tables 4.2.6.8 and 6.1.1.4'
Au Au -2.0133 8.8022 'International Tables Vol C Tables 4.2.6.8 and 6.1.1.4'

loop_
_geom_angle_atom_site_label_1
_geom_angle_atom_site_label_2
_geom_angle_atom_site_label_3
_geom_angle
N6 Au1 N1 178.0(4)
N6 Au1 Ag1 86.2(3)
N1 Au1 Ag1 93.1(2)
N4 Au3 N5 176.7(4)
N4 Au3 Ag1 87.4(3)
N5 Au3 Ag1 92.9(2)
N3 Au2 N2 177.2(4)
N3 Au2 Ag1 91.1(3)
N2 Au2 Ag1 88.7(3)
N7 Au4 N12 178.2(4)
N7 Au4 Ag1 86.1(3)
N12 Au4 Ag1 93.1(2)
N7 Au4 Au6 118.1(3)
N12 Au4 Au6 60.2(3)
Ag1 Au4 Au6 53.48(2)
N10 Au6 N11 177.5(4)
N10 Au6 Ag1 94.2(3)
N11 Au6 Ag1 86.2(3)
N10 Au6 Au4 119.3(3)
N11 Au6 Au4 59.2(3)
Ag1 Au6 Au4 52.806(19)
N9 Au5 N8 175.8(4)
N9 Au5 Ag1 89.8(3)
N8 Au5 Ag1 91.1(3)
Au3 Ag1 Au5 130.53(3)
Au3 Ag1 Au4 145.56(4)
Au5 Ag1 Au4 76.01(2)
Au3 Ag1 Au1 74.98(2)
Au5 Ag1 Au1 145.08(4)
Au4 Ag1 Au1 93.77(3)
Au3 Ag1 Au6 91.31(3)
Au5 Ag1 Au6 74.59(2)
Au4 Ag1 Au6 73.71(2)
Au1 Ag1 Au6 135.15(4)
Au3 Ag1 Au2 74.83(2)
Au5 Ag1 Au2 89.06(3)
Au4 Ag1 Au2 134.09(3)
Au1 Ag1 Au2 74.15(2)
Au6 Ag1 Au2 143.70(3)
C1 S1 C4 93.7(4)
C66 S6 C69 93.3(4)
F3 P1 F2 90.9(6)
F3 P1 F6 90.4(5)
F2 P1 F6 89.7(5)
F3 P1 F5 90.3(5)
F2 P1 F5 90.5(5)
F6 P1 F5 179.2(5)
F3 P1 F1 178.3(7)
F2 P1 F1 90.7(6)
F6 P1 F1 90.2(5)
F5 P1 F1 89.0(5)
F3 P1 F4 88.3(6)
F2 P1 F4 179.2(6)
F6 P1 F4 90.1(5)
F5 P1 F4 89.8(5)
F1 P1 F4 90.1(5)
C5 N1 N2 108.6(9)
C5 N1 Au1 131.7(8)
N2 N1 Au1 119.6(7)
C7 N2 N1 108.5(9)
C7 N2 Au2 130.2(8)
N1 N2 Au2 120.2(7)
N4 N3 C18 109.1(9)
N4 N3 Au2 119.5(7)
C18 N3 Au2 131.1(8)
N3 N4 C20 108.4(9)
N3 N4 Au3 120.7(7)
C20 N4 Au3 126.1(8)
C31 N5 N6 109.3(9)
C31 N5 Au3 132.5(8)
N6 N5 Au3 117.6(7)
C33 N6 N5 107.3(9)
C33 N6 Au1 129.5(8)
N5 N6 Au1 121.0(7)
N8 N7 C44 107.2(10)
N8 N7 Au4 122.8(8)
C44 N7 Au4 127.7(9)
C46 N8 N7 110.4(10)
C46 N8 Au5 131.5(9)
N7 N8 Au5 118.1(7)
C57 N9 N10 108.3(10)
C57 N9 Au5 127.2(9)
N10 N9 Au5 117.7(7)
N9 N10 C59 108.6(9)
N9 N10 Au6 120.1(7)
C59 N10 Au6 131.2(8)
C72 N11 N12 108.1(10)
C72 N11 Au6 129.0(8)
N12 N11 Au6 120.1(8)
C70 N12 N11 109.0(9)
C70 N12 Au4 133.6(8)
N11 N12 Au4 117.2(7)
C2 C1 S1 112.7(6)
C2 C1 H1 123.6
S1 C1 H1 123.6
C1 C2 C3 110.4(6)
C1 C2 H2 124.8
C3 C2 H2 124.8
C4 C3 C2 115.3(6)
C4 C3 H3 122.4
C2 C3 H3 122.4
C3 C4 C5 127.7(8)
C3 C4 S1 108.0(5)
C5 C4 S1 124.3(7)
N1 C5 C6 108.4(10)
N1 C5 C4 122.7(10)
C6 C5 C4 128.7(10)
C5 C6 C7 106.7(11)
C5 C6 H6 126.6
C7 C6 H6 126.6
N2 C7 C6 107.7(11)
N2 C7 C8 124.1(10)
C6 C7 C8 128.2(10)
C9 C8 C13 120.0
C9 C8 C7 120.2(6)
C13 C8 C7 119.8(6)
C8 C9 C10 120.0
C8 C9 H9 120.0
C10 C9 H9 120.0
C11 C10 C9 120.0
C11 C10 H10 120.0
C9 C10 H10 120.0
C12 C11 C10 120.0
C12 C11 H11 120.0
C10 C11 H11 120.0
C11 C12 C13 120.0
C11 C12 H12 120.0
C13 C12 H12 120.0
C12 C13 C8 120.0
C12 C13 H13 120.0
C8 C13 H13 120.0
N3 C18 C19 107.2(10)
N3 C18 C17 119.5(10)
C19 C18 C17 133.3(12)
N3 C18 C21' 124.3(13)
C19 C18 C21' 128.4(14)
C17 C18 C21' 5.2(12)
C20 C19 C18 107.7(11)
C20 C19 H19 126.2
C18 C19 H19 126.2
C19 C20 N4 107.6(10)
C19 C20 C17' 128.6(12)
N4 C20 C17' 123.8(12)
C19 C20 C21 131.4(12)
N4 C20 C21 121.0(12)
C17' C20 C21 2.9(11)
N5 C31 C32 109.4(10)
N5 C31 C30 121.6(12)
C32 C31 C30 128.9(12)
N5 C31 C34' 130.8(12)
C32 C31 C34' 119.7(13)
C30 C31 C34' 9.2(10)
C31 C32 C33 103.0(11)
C31 C32 H32 128.5
C33 C32 H32 128.5
N6 C33 C32 111.0(10)
N6 C33 C34 122.5(12)
C32 C33 C34 126.5(13)
N6 C33 C30' 122.2(9)
C32 C33 C30' 126.9(11)
C34 C33 C30' 2.3(10)
N7 C44 C45 109.0(12)
N7 C44 C47' 120.6(15)
C45 C44 C47' 130.4(15)
N7 C44 C43 122.7(11)
C45 C44 C43 128.3(11)
C47' C44 C43 2.1(14)
C44 C45 C46 106.5(12)
C44 C45 H45 126.8
C46 C45 H45 126.8
N8 C46 C45 107.0(12)
N8 C46 C47 129.5(15)
C45 C46 C47 123.4(15)
N8 C46 C43' 120.6(13)
C45 C46 C43' 132.4(13)
C47 C46 C43' 10.4(12)
N9 C57 C58 107.6(12)
N9 C57 C60' 122.4(13)
C58 C57 C60' 130.0(13)
N9 C57 C56 118.7(13)
C58 C57 C56 133.4(13)
C60' C57 C56 6.2(13)
C59 C58 C57 108.0(11)
C59 C58 H58 126.0
C57 C58 H58 126.0
C58 C59 N10 107.4(11)
C58 C59 C60 132.0(14)
N10 C59 C60 120.6(14)
C58 C59 C56' 133.4(11)
N10 C59 C56' 119.1(11)
C60 C59 C56' 2.8(14)
C67 C66 S6 114.1(6)
C67 C66 H66 123.0
S6 C66 H66 123.0
C66 C67 C68 109.7(6)
C66 C67 H67 125.1
C68 C67 H67 125.1
C69 C68 C67 114.8(6)
C69 C68 H68 122.6
C67 C68 H68 122.6
C68 C69 C70 127.2(9)
C68 C69 S6 108.2(6)
C70 C69 S6 124.6(8)
N12 C70 C71 109.9(11)
N12 C70 C69 123.7(11)
C71 C70 C69 126.1(12)
C70 C71 C72 104.9(12)
C70 C71 H71 127.6
C72 C71 H71 127.6
N11 C72 C71 108.1(12)
N11 C72 C73 123.5(11)
C71 C72 C73 128.3(12)
C74 C73 C78 120.0
C74 C73 C72 117.3(7)
C78 C73 C72 122.7(7)
C73 C74 C75 120.0
C73 C74 H74 120.0
C75 C74 H74 120.0
C76 C75 C74 120.0
C76 C75 H75 120.0
C74 C75 H75 120.0
C75 C76 C77 120.0
C75 C76 H76 120.0
C77 C76 H76 120.0
C76 C77 C78 120.0
C76 C77 H77 120.0
C78 C77 H77 120.0
C77 C78 C73 120.0
C77 C78 H78 120.0
C73 C78 H78 120.0
Cl1 C79 Cl2 112.3(7)
Cl1 C79 H79A 109.1
Cl2 C79 H79A 109.1
Cl1 C79 H79B 109.1
Cl2 C79 H79B 109.1
H79A C79 H79B 107.9
Cl3 C80 Cl4 109.6(7)
Cl3 C80 H80A 109.8
Cl4 C80 H80A 109.8
Cl3 C80 H80B 109.8
Cl4 C80 H80B 109.8
H80A C80 H80B 108.2
Cl5 C81 Cl6 113.6(7)
Cl5 C81 H81A 108.8
Cl6 C81 H81A 108.8
Cl5 C81 H81B 108.9
Cl6 C81 H81B 108.9
H81A C81 H81B 107.7
Cl8 C82 Cl7 111.9(7)
Cl8 C82 H82A 109.2
Cl7 C82 H82A 109.2
Cl8 C82 H82B 109.2
Cl7 C82 H82B 109.2
H82A C82 H82B 107.9
C14 S2 C17 94.6(5)
C27 S3 C30 93.6(5)
C40 S4 C43 95.3(5)
C53 S5 C56 94.6(5)
C15 C14 S2 114.2(8)
C15 C14 H14 122.9
S2 C14 H14 122.9
C14 C15 C16 107.5(7)
C14 C15 H15 126.2
C16 C15 H15 126.2
C17 C16 C15 115.2(7)
C17 C16 H16 122.4
C15 C16 H16 122.4
C16 C17 C18 135.4(12)
C16 C17 S2 108.5(7)
C18 C17 S2 116.0(10)
C22 C21 C26 120.0
C22 C21 C20 117.2(9)
C26 C21 C20 122.6(9)
C23 C22 C21 120.0
C23 C22 H22 120.0
C21 C22 H22 120.0
C22 C23 C24 120.0
C22 C23 H23 120.0
C24 C23 H23 120.0
C25 C24 C23 120.0
C25 C24 H24 120.0
C23 C24 H24 120.0
C26 C25 C24 120.0
C26 C25 H25 120.0
C24 C25 H25 120.0
C25 C26 C21 120.0
C25 C26 H26 120.0
C21 C26 H26 120.0
C28 C27 S3 113.3(7)
C28 C27 H27 123.4
S3 C27 H27 123.4
C27 C28 C29 109.9(6)
C27 C28 H28 125.0
C29 C28 H28 125.0
C30 C29 C28 115.6(6)
C30 C29 H29 122.2
C28 C29 H29 122.2
C29 C30 C31 128.7(12)
C29 C30 S3 107.6(6)
C31 C30 S3 123.7(11)
C35 C34 C39 120.0
C35 C34 C33 117.1(11)
C39 C34 C33 122.9(11)
C36 C35 C34 120.0
C36 C35 H35 120.0
C34 C35 H35 120.0
C35 C36 C37 120.0
C35 C36 H36 120.0
C37 C36 H36 120.0
C38 C37 C36 120.0
C38 C37 H37 120.0
C36 C37 H37 120.0
C39 C38 C37 120.0
C39 C38 H38 120.0
C37 C38 H38 120.0
C38 C39 C34 120.0
C38 C39 H39 120.0
C34 C39 H39 120.0
C41 C40 S4 111.6(7)
C41 C40 H40 124.2
S4 C40 H40 124.2
C40 C41 C42 110.6(6)
C40 C41 H41 124.7
C42 C41 H41 124.7
C43 C42 C41 117.2(6)
C43 C42 H42 121.4
C41 C42 H42 121.4
C42 C43 C44 126.5(12)
C42 C43 S4 105.3(6)
C44 C43 S4 128.3(10)
C48 C47 C52 120.0
C48 C47 C46 122.9(17)
C52 C47 C46 116.9(17)
C47 C48 C49 120.0
C47 C48 H48 120.0
C49 C48 H48 120.0
C48 C49 C50 120.0
C48 C49 H49 120.0
C50 C49 H49 120.0
C51 C50 C49 120.0
C51 C50 H50 120.0
C49 C50 H50 120.0
C52 C51 C50 120.0
C52 C51 H51 120.0
C50 C51 H51 120.0
C51 C52 C47 120.0
C51 C52 H52 120.0
C47 C52 H52 120.0
C54 C53 S5 112.2(7)
C54 C53 H53 123.9
S5 C53 H53 123.9
C53 C54 C55 110.1(6)
C53 C54 H54 124.9
C55 C54 H54 124.9
C56 C55 C54 116.7(7)
C56 C55 H55 121.7
C54 C55 H55 121.7
C55 C56 C57 134.6(18)
C55 C56 S5 106.4(7)
C57 C56 S5 119.1(18)
C61 C60 C65 120.0
C61 C60 C59 111.4(14)
C65 C60 C59 128.4(14)
C60 C61 C62 120.0
C60 C61 H61 120.0
C62 C61 H61 120.0
C63 C62 C61 120.0
C63 C62 H62 120.0
C61 C62 H62 120.0
C62 C63 C64 120.0
C62 C63 H63 120.0
C64 C63 H63 120.0
C65 C64 C63 120.0
C65 C64 H64 120.0
C63 C64 H64 120.0
C64 C65 C60 120.0
C64 C65 H65 120.0
C60 C65 H65 120.0
C14' S2' C17' 94.6(5)
C27' S3' C30' 94.5(5)
C40' S4' C43' 94.4(5)
C53' S5' C56' 94.6(5)
C15' C14' S2' 113.5(8)
C15' C14' H14' 123.2
S2' C14' H14' 123.2
C14' C15' C16' 108.0(7)
C14' C15' H15' 126.0
C16' C15' H15' 126.0
C17' C16' C15' 116.1(7)
C17' C16' H16' 121.9
C15' C16' H16' 121.9
C16' C17' C20 133.5(18)
C16' C17' S2' 107.8(8)
C20 C17' S2' 118.7(16)
C22' C21' C26' 120.0
C22' C21' C18 127.0(16)
C26' C21' C18 112.8(16)
C21' C22' C23' 120.0
C21' C22' H22' 120.0
C23' C22' H22' 120.0
C22' C23' C24' 120.0
C22' C23' H23' 120.0
C24' C23' H23' 120.0
C25' C24' C23' 120.0
C25' C24' H24' 120.0
C23' C24' H24' 120.0
C26' C25' C24' 120.0
C26' C25' H25' 120.0
C24' C25' H25' 120.0
C25' C26' C21' 120.0
C25' C26' H26' 120.0
C21' C26' H26' 120.0
C28' C27' S3' 112.3(7)
C28' C27' H27' 123.9
S3' C27' H27' 123.9
C27' C28' C29' 110.2(6)
C27' C28' H28' 124.9
C29' C28' H28' 124.9
C30' C29' C28' 116.5(6)
C30' C29' H29' 121.8
C28' C29' H29' 121.8
C29' C30' C33 128.8(13)
C29' C30' S3' 106.5(6)
C33 C30' S3' 124.7(11)
C35' C34' C39' 120.0
C35' C34' C31 123.3(13)
C39' C34' C31 116.7(13)
C34' C35' C36' 120.0
C34' C35' H35' 120.0
C36' C35' H35' 120.0
C37' C36' C35' 120.0
C37' C36' H36' 120.0
C35' C36' H36' 120.0
C36' C37' C38' 120.0
C36' C37' H37' 120.0
C38' C37' H37' 120.0
C37' C38' C39' 120.0
C37' C38' H38' 120.0
C39' C38' H38' 120.0
C38' C39' C34' 120.0
C38' C39' H39' 120.0
C34' C39' H39' 120.0
C41' C40' S4' 112.1(7)
C41' C40' H40' 124.0
S4' C40' H40' 124.0
C40' C41' C42' 110.3(6)
C40' C41' H41' 124.8
C42' C41' H41' 124.8
C43' C42' C41' 117.0(6)
C43' C42' H42' 121.5
C41' C42' H42' 121.5
C42' C43' C46 124.7(13)
C42' C43' S4' 106.2(6)
C46 C43' S4' 129.1(11)
C48' C47' C52' 120.0
C48' C47' C44 117.7(14)
C52' C47' C44 122.2(14)
C47' C48' C49' 120.0
C47' C48' H48' 120.0
C49' C48' H48' 120.0
C50' C49' C48' 120.0
C50' C49' H49' 120.0
C48' C49' H49' 120.0
C51' C50' C49' 120.0
C51' C50' H50' 120.0
C49' C50' H50' 120.0
C50' C51' C52' 120.0
C50' C51' H51' 120.0
C52' C51' H51' 120.0
C51' C52' C47' 120.0
C51' C52' H52' 120.0
C47' C52' H52' 120.0
C54' C53' S5' 112.9(7)
C54' C53' H53' 123.6
S5' C53' H53' 123.6
C53' C54' C55' 110.2(6)
C53' C54' H54' 124.9
C55' C54' H54' 124.9
C56' C55' C54' 115.4(6)
C56' C55' H55' 122.3
C54' C55' H55' 122.3
C55' C56' C59 135.4(12)
C55' C56' S5' 107.0(6)
C59 C56' S5' 117.6(11)
C61' C60' C65' 120.0
C61' C60' C57 119.4(11)
C65' C60' C57 120.6(11)
C62' C61' C60' 120.0
C62' C61' H61' 120.0
C60' C61' H61' 120.0
C61' C62' C63' 120.0
C61' C62' H62' 120.0
C63' C62' H62' 120.0
C64' C63' C62' 120.0
C64' C63' H63' 120.0
C62' C63' H63' 120.0
C65' C64' C63' 120.0
C65' C64' H64' 120.0
C63' C64' H64' 120.0
C64' C65' C60' 120.0
C64' C65' H65' 120.0
C60' C65' H65' 120.0

loop_
_geom_bond_atom_site_label_1
_geom_bond_atom_site_label_2
_geom_bond_distance
Au1 N6 1.981(9)
Au1 N1 2.010(9)
Au1 Ag1 2.7985(9)
Au3 N4 1.993(10)
Au3 N5 2.005(9)
Au3 Ag1 2.7720(9)
Au2 N3 2.003(9)
Au2 N2 2.003(8)
Au2 Ag1 2.8320(9)
Au4 N7 1.976(10)
Au4 N12 2.012(9)
Au4 Ag1 2.7974(9)
Au4 Au6 3.3708(6)
Au6 N10 2.005(9)
Au6 N11 2.005(10)
Au6 Ag1 2.8222(9)
Au5 N9 2.013(10)
Au5 N8 2.022(10)
Au5 Ag1 2.7743(10)
Cl1 C79 1.756(9)
Cl2 C79 1.756(9)
Cl3 C80 1.759(10)
Cl4 C80 1.767(10)
Cl5 C81 1.743(9)
Cl6 C81 1.760(9)
Cl7 C82 1.766(9)
Cl8 C82 1.754(9)
S1 C1 1.734(8)
S1 C4 1.745(8)
S6 C66 1.719(8)
S6 C69 1.750(8)
P1 F3 1.572(9)
P1 F2 1.577(10)
P1 F6 1.585(9)
P1 F5 1.590(9)
P1 F1 1.601(9)
P1 F4 1.610(10)
N1 C5 1.351(13)
N1 N2 1.360(12)
N2 C7 1.339(15)
N3 N4 1.352(13)
N3 C18 1.373(14)
N4 C20 1.384(14)
N5 C31 1.336(15)
N5 N6 1.372(12)
N6 C33 1.323(14)
N7 N8 1.368(14)
N7 C44 1.371(15)
N8 C46 1.339(16)
N9 C57 1.362(16)
N9 N10 1.370(14)
N10 C59 1.374(14)
N11 C72 1.340(16)
N11 N12 1.373(13)
N12 C70 1.332(15)
C1 C2 1.368(8)
C1 H1 0.9500
C2 C3 1.460(8)
C2 H2 0.9500
C3 C4 1.407(8)
C3 H3 0.9500
C4 C5 1.426(13)
C5 C6 1.358(16)
C6 C7 1.403(16)
C6 H6 0.9500
C7 C8 1.483(15)
C8 C9 1.3900
C8 C13 1.3900
C9 C10 1.3900
C9 H9 0.9500
C10 C11 1.3900
C10 H10 0.9500
C11 C12 1.3900
C11 H11 0.9500
C12 C13 1.3900
C12 H12 0.9500
C13 H13 0.9500
C18 C19 1.395(17)
C18 C17 1.442(13)
C18 C21' 1.448(13)
C19 C20 1.378(18)
C19 H19 0.9500
C20 C17' 1.444(13)
C20 C21 1.445(12)
C31 C32 1.407(18)
C31 C30 1.465(12)
C31 C34' 1.472(12)
C32 C33 1.416(16)
C32 H32 0.9500
C33 C34 1.470(12)
C33 C30' 1.470(12)
C44 C45 1.37(2)
C44 C47' 1.427(14)
C44 C43 1.442(14)
C45 C46 1.424(19)
C45 H45 0.9500
C46 C47 1.426(14)
C46 C43' 1.434(14)
C57 C58 1.392(18)
C57 C60' 1.448(19)
C57 C56 1.46(3)
C58 C59 1.373(17)
C58 H58 0.9500
C59 C60 1.45(2)
C59 C56' 1.45(2)
C66 C67 1.367(8)
C66 H66 0.9500
C67 C68 1.467(8)
C67 H67 0.9500
C68 C69 1.415(8)
C68 H68 0.9500
C69 C70 1.430(14)
C70 C71 1.370(18)
C71 C72 1.433(18)
C71 H71 0.9500
C72 C73 1.454(15)
C73 C74 1.3900
C73 C78 1.3900
C74 C75 1.3900
C74 H74 0.9500
C75 C76 1.3900
C75 H75 0.9500
C76 C77 1.3900
C76 H76 0.9500
C77 C78 1.3900
C77 H77 0.9500
C78 H78 0.9500
C79 H79A 0.9900
C79 H79B 0.9900
C80 H80A 0.9900
C80 H80B 0.9900
C81 H81A 0.9900
C81 H81B 0.9900
C82 H82A 0.9900
C82 H82B 0.9900
S2 C14 1.712(10)
S2 C17 1.737(10)
S3 C27 1.736(9)
S3 C30 1.754(9)
S4 C40 1.739(10)
S4 C43 1.768(9)
S5 C53 1.740(10)
S5 C56 1.758(10)
C14 C15 1.385(7)
C14 H14 0.9500
C15 C16 1.525(15)
C15 H15 0.9500
C16 C17 1.392(9)
C16 H16 0.9500
C21 C22 1.3900
C21 C26 1.3900
C22 C23 1.3900
C22 H22 0.9500
C23 C24 1.3900
C23 H23 0.9500
C24 C25 1.3900
C24 H24 0.9500
C25 C26 1.3900
C25 H25 0.9500
C26 H26 0.9500
C27 C28 1.372(9)
C27 H27 0.9500
C28 C29 1.463(9)
C28 H28 0.9500
C29 C30 1.416(9)
C29 H29 0.9500
C34 C35 1.3900
C34 C39 1.3900
C35 C36 1.3900
C35 H35 0.9500
C36 C37 1.3900
C36 H36 0.9500
C37 C38 1.3900
C37 H37 0.9500
C38 C39 1.3900
C38 H38 0.9500
C39 H39 0.9500
C40 C41 1.372(9)
C40 H40 0.9500
C41 C42 1.461(9)
C41 H41 0.9500
C42 C43 1.415(9)
C42 H42 0.9500
C47 C48 1.3900
C47 C52 1.3900
C48 C49 1.3900
C48 H48 0.9500
C49 C50 1.3900
C49 H49 0.9500
C50 C51 1.3900
C50 H50 0.9500
C51 C52 1.3900
C51 H51 0.9500
C52 H52 0.9500
C53 C54 1.374(9)
C53 H53 0.9500
C54 C55 1.463(9)
C54 H54 0.9500
C55 C56 1.414(9)
C55 H55 0.9500
C60 C61 1.3900
C60 C65 1.3900
C61 C62 1.3900
C61 H61 0.9500
C62 C63 1.3900
C62 H62 0.9500
C63 C64 1.3900
C63 H63 0.9500
C64 C65 1.3900
C64 H64 0.9500
C65 H65 0.9500
S2' C14' 1.727(10)
S2' C17' 1.753(10)
S3' C27' 1.740(10)
S3' C30' 1.758(10)
S4' C40' 1.742(9)
S4' C43' 1.766(9)
S5' C53' 1.724(10)
S5' C56' 1.747(10)
C14' C15' 1.389(7)
C14' H14' 0.9500
C15' C16' 1.515(16)
C15' H15' 0.9500
C16' C17' 1.393(10)
C16' H16' 0.9500
C21' C22' 1.3900
C21' C26' 1.3900
C22' C23' 1.3900
C22' H22' 0.9500
C23' C24' 1.3900
C23' H23' 0.9500
C24' C25' 1.3900
C24' H24' 0.9500
C25' C26' 1.3900
C25' H25' 0.9500
C26' H26' 0.9500
C27' C28' 1.374(9)
C27' H27' 0.9500
C28' C29' 1.463(9)
C28' H28' 0.9500
C29' C30' 1.414(9)
C29' H29' 0.9500
C34' C35' 1.3900
C34' C39' 1.3900
C35' C36' 1.3900
C35' H35' 0.9500
C36' C37' 1.3900
C36' H36' 0.9500
C37' C38' 1.3900
C37' H37' 0.9500
C38' C39' 1.3900
C38' H38' 0.9500
C39' H39' 0.9500
C40' C41' 1.374(9)
C40' H40' 0.9500
C41' C42' 1.458(9)
C41' H41' 0.9500
C42' C43' 1.409(9)
C42' H42' 0.9500
C47' C48' 1.3900
C47' C52' 1.3900
C48' C49' 1.3900
C48' H48' 0.9500
C49' C50' 1.3900
C49' H49' 0.9500
C50' C51' 1.3900
C50' H50' 0.9500
C51' C52' 1.3900
C51' H51' 0.9500
C52' H52' 0.9500
C53' C54' 1.368(9)
C53' H53' 0.9500
C54' C55' 1.472(9)
C54' H54' 0.9500
C55' C56' 1.420(9)
C55' H55' 0.9500
C60' C61' 1.3900
C60' C65' 1.3900
C61' C62' 1.3900
C61' H61' 0.9500
C62' C63' 1.3900
C62' H62' 0.9500
C63' C64' 1.3900
C63' H63' 0.9500
C64' C65' 1.3900
C64' H64' 0.9500
C65' H65' 0.9500

loop_
_geom_torsion_atom_site_label_1
_geom_torsion_atom_site_label_2
_geom_torsion_atom_site_label_3
_geom_torsion_atom_site_label_4
_geom_torsion
N7 Au4 Au6 N10 10.9(4)
N12 Au4 Au6 N10 -168.5(4)
Ag1 Au4 Au6 N10 71.3(3)
N7 Au4 Au6 N11 -171.4(4)
N12 Au4 Au6 N11 9.3(4)
Ag1 Au4 Au6 N11 -110.9(3)
N7 Au4 Au6 Ag1 -60.5(3)
N12 Au4 Au6 Ag1 120.1(3)
N4 Au3 Ag1 Au5 -23.2(3)
N5 Au3 Ag1 Au5 160.1(2)
N4 Au3 Ag1 Au4 -156.4(3)
N5 Au3 Ag1 Au4 26.9(2)
N4 Au3 Ag1 Au1 129.4(3)
N5 Au3 Ag1 Au1 -47.4(2)
N4 Au3 Ag1 Au6 -93.9(3)
N5 Au3 Ag1 Au6 89.3(2)
N4 Au3 Ag1 Au2 52.1(3)
N5 Au3 Ag1 Au2 -124.7(2)
N9 Au5 Ag1 Au3 -27.1(3)
N8 Au5 Ag1 Au3 157.0(3)
N9 Au5 Ag1 Au4 127.8(3)
N8 Au5 Ag1 Au4 -48.2(3)
N9 Au5 Ag1 Au1 -156.0(3)
N8 Au5 Ag1 Au1 28.0(3)
N9 Au5 Ag1 Au6 51.1(3)
N8 Au5 Ag1 Au6 -124.8(3)
N9 Au5 Ag1 Au2 -96.1(3)
N8 Au5 Ag1 Au2 88.0(3)
N7 Au4 Ag1 Au3 -162.9(3)
N12 Au4 Ag1 Au3 18.7(3)
Au6 Au4 Ag1 Au3 67.42(5)
N7 Au4 Ag1 Au5 52.0(3)
N12 Au4 Ag1 Au5 -126.5(3)
Au6 Au4 Ag1 Au5 -77.73(2)
N7 Au4 Ag1 Au1 -94.2(3)
N12 Au4 Ag1 Au1 87.4(3)
Au6 Au4 Ag1 Au1 136.13(3)
N7 Au4 Ag1 Au6 129.7(3)
N12 Au4 Ag1 Au6 -48.7(3)
N7 Au4 Ag1 Au2 -22.7(3)
N12 Au4 Ag1 Au2 158.9(3)
Au6 Au4 Ag1 Au2 -152.37(6)
N6 Au1 Ag1 Au3 52.6(3)
N1 Au1 Ag1 Au3 -125.6(2)
N6 Au1 Ag1 Au5 -165.2(3)
N1 Au1 Ag1 Au5 16.7(2)
N6 Au1 Ag1 Au4 -94.4(3)
N1 Au1 Ag1 Au4 87.5(2)
N6 Au1 Ag1 Au6 -23.8(3)
N1 Au1 Ag1 Au6 158.1(2)
N6 Au1 Ag1 Au2 130.7(3)
N1 Au1 Ag1 Au2 -47.4(2)
N10 Au6 Ag1 Au3 87.5(3)
N11 Au6 Ag1 Au3 -95.0(3)
Au4 Au6 Ag1 Au3 -148.51(3)
N10 Au6 Ag1 Au5 -44.4(3)
N11 Au6 Ag1 Au5 133.1(3)
Au4 Au6 Ag1 Au5 79.59(2)
N10 Au6 Ag1 Au4 -124.0(3)
N11 Au6 Ag1 Au4 53.5(3)
N10 Au6 Ag1 Au1 157.3(3)
N11 Au6 Ag1 Au1 -25.1(3)
Au4 Au6 Ag1 Au1 -78.67(4)
N10 Au6 Ag1 Au2 21.7(3)
N11 Au6 Ag1 Au2 -160.7(3)
Au4 Au6 Ag1 Au2 145.76(7)
N3 Au2 Ag1 Au3 -47.7(3)
N2 Au2 Ag1 Au3 129.5(3)
N3 Au2 Ag1 Au5 85.0(3)
N2 Au2 Ag1 Au5 -97.8(3)
N3 Au2 Ag1 Au4 154.4(3)
N2 Au2 Ag1 Au4 -28.4(3)
N3 Au2 Ag1 Au1 -126.0(3)
N2 Au2 Ag1 Au1 51.2(3)
N3 Au2 Ag1 Au6 23.1(3)
N2 Au2 Ag1 Au6 -159.7(3)
N6 Au1 N1 C5 148(10)
Ag1 Au1 N1 C5 -140.9(8)
N6 Au1 N1 N2 -37(11)
Ag1 Au1 N1 N2 34.2(7)
C5 N1 N2 C7 1.0(11)
Au1 N1 N2 C7 -175.2(7)
C5 N1 N2 Au2 -168.2(6)
Au1 N1 N2 Au2 15.6(9)
N3 Au2 N2 C7 -136(7)
Ag1 Au2 N2 C7 138.2(9)
N3 Au2 N2 N1 31(8)
Ag1 Au2 N2 N1 -55.2(7)
N2 Au2 N3 N4 -54(8)
Ag1 Au2 N3 N4 31.6(8)
N2 Au2 N3 C18 120(8)
Ag1 Au2 N3 C18 -154.3(9)
C18 N3 N4 C20 0.7(12)
Au2 N3 N4 C20 176.0(7)
C18 N3 N4 Au3 -156.2(7)
Au2 N3 N4 Au3 19.1(11)
N5 Au3 N4 N3 36(7)
Ag1 Au3 N4 N3 -59.2(7)
N5 Au3 N4 C20 -117(6)
Ag1 Au3 N4 C20 148.3(9)
N4 Au3 N5 C31 125(6)
Ag1 Au3 N5 C31 -140.5(9)
N4 Au3 N5 N6 -65(7)
Ag1 Au3 N5 N6 29.8(7)
C31 N5 N6 C33 0.0(11)
Au3 N5 N6 C33 -172.4(6)
C31 N5 N6 Au1 -164.6(7)
Au3 N5 N6 Au1 23.0(9)
N1 Au1 N6 C33 -151(10)
Ag1 Au1 N6 C33 138.1(9)
N1 Au1 N6 N5 10(11)
Ag1 Au1 N6 N5 -61.1(7)
N12 Au4 N7 N8 5(12)
Ag1 Au4 N7 N8 -57.1(8)
Au6 Au4 N7 N8 -12.6(9)
N12 Au4 N7 C44 -155(11)
Ag1 Au4 N7 C44 142.6(9)
Au6 Au4 N7 C44 -172.9(8)
C44 N7 N8 C46 1.4(12)
Au4 N7 N8 C46 -162.3(8)
C44 N7 N8 Au5 -178.8(7)
Au4 N7 N8 Au5 17.5(11)
N9 Au5 N8 C46 111(6)
Ag1 Au5 N8 C46 -146.5(10)
N9 Au5 N8 N7 -69(6)
Ag1 Au5 N8 N7 33.7(7)
N8 Au5 N9 C57 -105(6)
Ag1 Au5 N9 C57 152.1(9)
N8 Au5 N9 N10 42(6)
Ag1 Au5 N9 N10 -60.3(7)
C57 N9 N10 C59 0.3(12)
Au5 N9 N10 C59 -153.0(7)
C57 N9 N10 Au6 177.3(7)
Au5 N9 N10 Au6 24.0(10)
N11 Au6 N10 N9 -74(9)
Ag1 Au6 N10 N9 25.7(8)
Au4 Au6 N10 N9 -23.5(8)
N11 Au6 N10 C59 102(9)
Ag1 Au6 N10 C59 -158.1(9)
Au4 Au6 N10 C59 152.7(9)
N10 Au6 N11 C72 -121(9)
Ag1 Au6 N11 C72 139.4(10)
Au4 Au6 N11 C72 -172.4(11)
N10 Au6 N11 N12 38(9)
Ag1 Au6 N11 N12 -61.9(7)
Au4 Au6 N11 N12 -13.7(6)
C72 N11 N12 C70 1.1(11)
Au6 N11 N12 C70 -161.6(7)
C72 N11 N12 Au4 -174.8(7)
Au6 N11 N12 Au4 22.5(9)
N7 Au4 N12 C70 155(11)
Ag1 Au4 N12 C70 -143.6(9)
Au6 Au4 N12 C70 172.3(10)
N7 Au4 N12 N11 -31(12)
Ag1 Au4 N12 N11 31.0(7)
Au6 Au4 N12 N11 -13.1(6)
C4 S1 C1 C2 -0.09(15)
S1 C1 C2 C3 0.04(19)
C1 C2 C3 C4 0.0(4)
C2 C3 C4 C5 -179.7(4)
C2 C3 C4 S1 -0.1(4)
C1 S1 C4 C3 0.1(3)
C1 S1 C4 C5 179.7(4)
N2 N1 C5 C6 -0.5(11)
Au1 N1 C5 C6 175.0(7)
N2 N1 C5 C4 -176.3(7)
Au1 N1 C5 C4 -0.8(12)
C3 C4 C5 N1 158.8(8)
S1 C4 C5 N1 -20.7(9)
C3 C4 C5 C6 -16.1(11)
S1 C4 C5 C6 164.3(9)
N1 C5 C6 C7 -0.1(11)
C4 C5 C6 C7 175.4(8)
N1 N2 C7 C6 -1.0(11)
Au2 N2 C7 C6 166.8(7)
N1 N2 C7 C8 -178.9(9)
Au2 N2 C7 C8 -11.2(15)
C5 C6 C7 N2 0.7(12)
C5 C6 C7 C8 178.5(9)
N2 C7 C8 C9 136.6(9)
C6 C7 C8 C9 -40.8(14)
N2 C7 C8 C13 -44.8(13)
C6 C7 C8 C13 137.8(10)
C13 C8 C9 C10 0.0
C7 C8 C9 C10 178.6(8)
C8 C9 C10 C11 0.0
C9 C10 C11 C12 0.0
C10 C11 C12 C13 0.0
C11 C12 C13 C8 0.0
C9 C8 C13 C12 0.0
C7 C8 C13 C12 -178.6(8)
N4 N3 C18 C19 -0.4(12)
Au2 N3 C18 C19 -174.9(8)
N4 N3 C18 C17 178.3(8)
Au2 N3 C18 C17 3.8(14)
N4 N3 C18 C21' 176.2(13)
Au2 N3 C18 C21' 1.7(19)
N3 C18 C19 C20 -0.1(12)
C17 C18 C19 C20 -178.6(10)
C21' C18 C19 C20 -176.6(15)
C18 C19 C20 N4 0.6(13)
C18 C19 C20 C17' 178.0(13)
C18 C19 C20 C21 178.7(13)
N3 N4 C20 C19 -0.8(12)
Au3 N4 C20 C19 154.5(8)
N3 N4 C20 C17' -178.4(12)
Au3 N4 C20 C17' -23.1(16)
N3 N4 C20 C21 -179.1(11)
Au3 N4 C20 C21 -23.8(15)
N6 N5 C31 C32 -0.2(12)
Au3 N5 C31 C32 170.7(8)
N6 N5 C31 C30 175.8(7)
Au3 N5 C31 C30 -13.4(14)
N6 N5 C31 C34' 175.0(14)
Au3 N5 C31 C34' -14(2)
N5 C31 C32 C33 0.3(12)
C30 C31 C32 C33 -175.3(8)
C34' C31 C32 C33 -175.6(12)
N5 N6 C33 C32 0.2(11)
Au1 N6 C33 C32 163.0(8)
N5 N6 C33 C34 177.6(11)
Au1 N6 C33 C34 -19.5(16)
N5 N6 C33 C30' -179.6(9)
Au1 N6 C33 C30' -16.7(15)
C31 C32 C33 N6 -0.3(12)
C31 C32 C33 C34 -177.6(12)
C31 C32 C33 C30' 179.5(10)
N8 N7 C44 C45 -1.1(12)
Au4 N7 C44 C45 161.6(8)
N8 N7 C44 C47' 178.4(14)
Au4 N7 C44 C47' -18.9(18)
N8 N7 C44 C43 178.7(10)
Au4 N7 C44 C43 -18.6(15)
N7 C44 C45 C46 0.4(13)
C47' C44 C45 C46 -179.0(16)
C43 C44 C45 C46 -179.4(11)
N7 N8 C46 C45 -1.1(13)
Au5 N8 C46 C45 179.1(8)
N7 N8 C46 C47 -177.7(16)
Au5 N8 C46 C47 2(2)
N7 N8 C46 C43' 175.8(8)
Au5 N8 C46 C43' -4.0(14)
C44 C45 C46 N8 0.4(13)
C44 C45 C46 C47 177.3(15)
C44 C45 C46 C43' -175.9(9)
N10 N9 C57 C58 -0.3(13)
Au5 N9 C57 C58 149.7(8)
N10 N9 C57 C60' -179.4(12)
Au5 N9 C57 C60' -29.4(17)
N10 N9 C57 C56 174.9(10)
Au5 N9 C57 C56 -35.2(14)
N9 C57 C58 C59 0.1(13)
C60' C57 C58 C59 179.2(14)
C56 C57 C58 C59 -174.0(13)
C57 C58 C59 N10 0.0(13)
C57 C58 C59 C60 -180.0(17)
C57 C58 C59 C56' -176.6(10)
N9 N10 C59 C58 -0.2(12)
Au6 N10 C59 C58 -176.7(8)
N9 N10 C59 C60 179.8(14)
Au6 N10 C59 C60 3.3(19)
N9 N10 C59 C56' 177.0(9)
Au6 N10 C59 C56' 0.5(14)
C69 S6 C66 C67 -0.19(15)
S6 C66 C67 C68 0.09(19)
C66 C67 C68 C69 0.1(4)
C67 C68 C69 C70 -179.3(4)
C67 C68 C69 S6 -0.2(5)
C66 S6 C69 C68 0.2(3)
C66 S6 C69 C70 179.4(4)
N11 N12 C70 C71 -1.6(12)
Au4 N12 C70 C71 173.3(8)
N11 N12 C70 C69 -175.3(7)
Au4 N12 C70 C69 -0.4(14)
C68 C69 C70 N12 163.7(8)
S6 C69 C70 N12 -15.3(9)
C68 C69 C70 C71 -9.1(12)
S6 C69 C70 C71 171.9(10)
N12 C70 C71 C72 1.4(13)
C69 C70 C71 C72 175.0(8)
N12 N11 C72 C71 -0.2(12)
Au6 N11 C72 C71 160.5(8)
N12 N11 C72 C73 178.5(10)
Au6 N11 C72 C73 -20.8(16)
C70 C71 C72 N11 -0.7(13)
C70 C71 C72 C73 -179.4(11)
N11 C72 C73 C74 143.5(10)
C71 C72 C73 C74 -38.0(16)
N11 C72 C73 C78 -38.1(15)
C71 C72 C73 C78 140.4(11)
C78 C73 C74 C75 0.0
C72 C73 C74 C75 178.5(10)
C73 C74 C75 C76 0.0
C74 C75 C76 C77 0.0
C75 C76 C77 C78 0.0
C76 C77 C78 C73 0.0
C74 C73 C78 C77 0.0
C72 C73 C78 C77 -178.4(11)
C17 S2 C14 C15 -0.05(16)
S2 C14 C15 C16 0.00(19)
C14 C15 C16 C17 0.1(4)
C15 C16 C17 C18 -179.8(5)
C15 C16 C17 S2 -0.1(5)
N3 C18 C17 C16 2.6(12)
C19 C18 C17 C16 -179.1(15)
C21' C18 C17 C16 163(11)
N3 C18 C17 S2 -177.1(10)
C19 C18 C17 S2 1.2(15)
C21' C18 C17 S2 -17(11)
C14 S2 C17 C16 0.1(3)
C14 S2 C17 C18 179.9(3)
C19 C20 C21 C22 -47.3(19)
N4 C20 C21 C22 130.6(11)
C17' C20 C21 C22 -37(21)
C19 C20 C21 C26 128.5(13)
N4 C20 C21 C26 -53.6(16)
C17' C20 C21 C26 139(21)
C26 C21 C22 C23 0.0
C20 C21 C22 C23 175.9(13)
C21 C22 C23 C24 0.0
C22 C23 C24 C25 0.0
C23 C24 C25 C26 0.0
C24 C25 C26 C21 0.0
C22 C21 C26 C25 0.0
C20 C21 C26 C25 -175.7(14)
C30 S3 C27 C28 0.02(15)
S3 C27 C28 C29 0.0(2)
C27 C28 C29 C30 -0.1(4)
C28 C29 C30 C31 180.0(4)
C28 C29 C30 S3 0.1(5)
N5 C31 C30 C29 179.2(11)
C32 C31 C30 C29 -5.7(13)
C34' C31 C30 C29 -4(6)
N5 C31 C30 S3 -1.0(11)
C32 C31 C30 S3 174.2(11)
C34' C31 C30 S3 176(6)
C27 S3 C30 C29 -0.1(3)
C27 S3 C30 C31 -179.9(4)
N6 C33 C34 C35 141.6(10)
C32 C33 C34 C35 -41.3(17)
C30' C33 C34 C35 58(29)
N6 C33 C34 C39 -40.2(17)
C32 C33 C34 C39 136.9(12)
C30' C33 C34 C39 -124(30)
C39 C34 C35 C36 0.0
C33 C34 C35 C36 178.3(15)
C34 C35 C36 C37 0.0
C35 C36 C37 C38 0.0
C36 C37 C38 C39 0.0
C37 C38 C39 C34 0.0
C35 C34 C39 C38 0.0
C33 C34 C39 C38 -178.2(16)
C43 S4 C40 C41 0.00(15)
S4 C40 C41 C42 0.0(2)
C40 C41 C42 C43 -0.1(4)
C41 C42 C43 C44 -180.0(4)
C41 C42 C43 S4 0.1(5)
N7 C44 C43 C42 -49.2(12)
C45 C44 C43 C42 130.6(14)
C47' C44 C43 C42 -42(34)
N7 C44 C43 S4 130.8(12)
C45 C44 C43 S4 -49.5(15)
C47' C44 C43 S4 138(34)
C40 S4 C43 C42 0.0(3)
C40 S4 C43 C44 180.0(4)
N8 C46 C47 C48 155.3(13)
C45 C46 C47 C48 -21(2)
C43' C46 C47 C48 -172(7)
N8 C46 C47 C52 -29(2)
C45 C46 C47 C52 154.7(12)
C43' C46 C47 C52 4(5)
C52 C47 C48 C49 0.0
C46 C47 C48 C49 175(2)
C47 C48 C49 C50 0.0
C48 C49 C50 C51 0.0
C49 C50 C51 C52 0.0
C50 C51 C52 C47 0.0
C48 C47 C52 C51 0.0
C46 C47 C52 C51 -175.7(19)
C56 S5 C53 C54 -0.01(15)
S5 C53 C54 C55 0.0(2)
C53 C54 C55 C56 0.1(4)
C54 C55 C56 C57 180.0(5)
C54 C55 C56 S5 -0.1(5)
N9 C57 C56 C55 -29.1(13)
C58 C57 C56 C55 144.5(18)
C60' C57 C56 C55 -157(10)
N9 C57 C56 S5 151.0(12)
C58 C57 C56 S5 -35.4(18)
C60' C57 C56 S5 23(10)
C53 S5 C56 C55 0.0(3)
C53 S5 C56 C57 180.0(4)
C58 C59 C60 C61 33(2)
N10 C59 C60 C61 -146.8(11)
C56' C59 C60 C61 -87(26)
C58 C59 C60 C65 -151.2(14)
N10 C59 C60 C65 29(2)
C56' C59 C60 C65 89(27)
C65 C60 C61 C62 0.0
C59 C60 C61 C62 175.9(19)
C60 C61 C62 C63 0.0
C61 C62 C63 C64 0.0
C62 C63 C64 C65 0.0
C63 C64 C65 C60 0.0
C61 C60 C65 C64 0.0
C59 C60 C65 C64 -175(2)
C17' S2' C14' C15' 0.01(15)
S2' C14' C15' C16' -0.01(19)
C14' C15' C16' C17' 0.0(4)
C15' C16' C17' C20 180.0(4)
C15' C16' C17' S2' 0.0(5)
C19 C20 C17' C16' -41.5(16)
N4 C20 C17' C16' 135.6(15)
C21 C20 C17' C16' 148(21)
C19 C20 C17' S2' 138.5(14)
N4 C20 C17' S2' -44.4(15)
C21 C20 C17' S2' -32(21)
C14' S2' C17' C16' 0.0(3)
C14' S2' C17' C20 -180.0(4)
N3 C18 C21' C22' 28(2)
C19 C18 C21' C22' -156.1(13)
C17 C18 C21' C22' 7(11)
N3 C18 C21' C26' -156.8(11)
C19 C18 C21' C26' 19.1(19)
C17 C18 C21' C26' -177(12)
C26' C21' C22' C23' 0.0
C18 C21' C22' C23' 174.9(19)
C21' C22' C23' C24' 0.0
C22' C23' C24' C25' 0.0
C23' C24' C25' C26' 0.0
C24' C25' C26' C21' 0.0
C22' C21' C26' C25' 0.0
C18 C21' C26' C25' -175.6(16)
C30' S3' C27' C28' -0.01(15)
S3' C27' C28' C29' 0.0(2)
C27' C28' C29' C30' -0.1(4)
C28' C29' C30' C33 -179.9(4)
C28' C29' C30' S3' 0.0(5)
N6 C33 C30' C29' -48.2(12)
C32 C33 C30' C29' 132.1(13)
C34 C33 C30' C29' 50(30)
N6 C33 C30' S3' 131.9(11)
C32 C33 C30' S3' -47.9(14)
C34 C33 C30' S3' -130(30)
C27' S3' C30' C29' 0.0(3)
C27' S3' C30' C33 180.0(4)
N5 C31 C34' C35' 165.9(11)
C32 C31 C34' C35' -19.3(19)
C30 C31 C34' C35' 162(7)
N5 C31 C34' C39' -14(2)
C32 C31 C34' C39' 160.6(10)
C30 C31 C34' C39' -18(5)
C39' C34' C35' C36' 0.0
C31 C34' C35' C36' 179.9(17)
C34' C35' C36' C37' 0.0
C35' C36' C37' C38' 0.0
C36' C37' C38' C39' 0.0
C37' C38' C39' C34' 0.0
C35' C34' C39' C38' 0.0
C31 C34' C39' C38' -179.9(16)
C43' S4' C40' C41' 0.00(15)
S4' C40' C41' C42' 0.0(2)
C40' C41' C42' C43' 0.0(4)
C41' C42' C43' C46 180.0(4)
C41' C42' C43' S4' 0.0(5)
N8 C46 C43' C42' 172.9(11)
C45 C46 C43' C42' -11.1(14)
C47 C46 C43' C42' 22(6)
N8 C46 C43' S4' -7.1(12)
C45 C46 C43' S4' 168.9(12)
C47 C46 C43' S4' -158(6)
C40' S4' C43' C42' 0.0(3)
C40' S4' C43' C46 180.0(4)
N7 C44 C47' C48' 136.0(12)
C45 C44 C47' C48' -45(2)
C43 C44 C47' C48' -37(33)
N7 C44 C47' C52' -47(2)
C45 C44 C47' C52' 132.4(15)
C43 C44 C47' C52' 140(34)
C52' C47' C48' C49' 0.0
C44 C47' C48' C49' 177.1(19)
C47' C48' C49' C50' 0.0
C48' C49' C50' C51' 0.0
C49' C50' C51' C52' 0.0
C50' C51' C52' C47' 0.0
C48' C47' C52' C51' 0.0
C44 C47' C52' C51' -177(2)
C56' S5' C53' C54' -0.03(16)
S5' C53' C54' C55' 0.0(2)
C53' C54' C55' C56' 0.1(4)
C54' C55' C56' C59 -179.9(5)
C54' C55' C56' S5' -0.1(5)
C58 C59 C56' C55' -147.4(14)
N10 C59 C56' C55' 36.2(12)
C60 C59 C56' C55' -85(26)
C58 C59 C56' S5' 32.8(14)
N10 C59 C56' S5' -143.6(10)
C60 C59 C56' S5' 95(26)
C53' S5' C56' C55' 0.1(3)
C53' S5' C56' C59 179.9(4)
N9 C57 C60' C61' 136.8(12)
C58 C57 C60' C61' -42(2)
C56 C57 C60' C61' -168(11)
N9 C57 C60' C65' -44.7(19)
C58 C57 C60' C65' 136.4(14)
C56 C57 C60' C65' 10(10)
C65' C60' C61' C62' 0.0
C57 C60' C61' C62' 178.5(17)
C60' C61' C62' C63' 0.0
C61' C62' C63' C64' 0.0
C62' C63' C64' C65' 0.0
C63' C64' C65' C60' 0.0
C61' C60' C65' C64' 0.0
C57 C60' C65' C64' -178.5(17)
